data_1573851
loop_
_publ_author_name
'Thum, Stefan'
'Townrow, Oliver'
'Langer, Jens'
'Harder, Sjoerd'

_publ_section_title
;
 Tuning the Selectivity of P4 Reduction at Alkaline-Earth Metal Centres
;
_journal_name_full 'Chemical Science'
_journal_paper_doi 10.1039/D4SC08502G
_journal_year 2025
_chemical_formula_moiety 'C116 H164 Mg4 N8 P8, C6 H6'
_chemical_formula_sum 'C122 H170 Mg4 N8 P8'
_chemical_formula_weight 2093.65
_chemical_properties_physical Air-sensitive,Moisture-sensitive
_space_group_crystal_system monoclinic
_space_group_IT_number 14
_space_group_name_Hall '-P 2ybc'
_space_group_name_H-M_alt 'P 1 21/c 1'
_atom_sites_solution_hydrogens geom
_atom_sites_solution_primary dual
_audit_creation_date 2024-12-03
_audit_creation_method
;
Olex2 1.5
(compiled 2024.02.16 svn.r378c4104 for OlexSys, GUI svn.r6928)
;
_audit_update_record
;
2024-12-04 deposited with the CCDC.	2025-02-05 downloaded from the CCDC.
;
_cell_angle_alpha 90
_cell_angle_beta 118.570(3)
_cell_angle_gamma 90
_cell_formula_units_Z 4
_cell_length_a 26.4049(5)
_cell_length_b 18.7396(2)
_cell_length_c 27.4993(5)
_cell_measurement_reflns_used 18586
_cell_measurement_temperature 99.98(19)
_cell_measurement_theta_max 72.6050
_cell_measurement_theta_min 4.0630
_cell_volume 11950.2(5)
_computing_cell_refinement 'CrysAlisPro 1.171.43.106a (Rigaku OD, 2024)'
_computing_data_collection 'CrysAlisPro system (CCD 43.105a 64-bit (release 11-01-2024))'
_computing_data_reduction 'CrysAlisPro 1.171.43.106a (Rigaku OD, 2024)'
_computing_molecular_graphics 'Olex2 1.5 (Dolomanov et al., 2009)'
_computing_publication_material 'Olex2 1.5 (Dolomanov et al., 2009)'
_computing_structure_refinement 'SHELXL 2019/3 (Sheldrick, 2015)'
_computing_structure_solution 'SHELXT  (Sheldrick, 2015)'
_diffrn_ambient_environment N~2~
_diffrn_ambient_temperature 99.98(19)
_diffrn_detector 'CCD plate'
_diffrn_detector_area_resol_mean 5.2903
_diffrn_detector_type AtlasS2
_diffrn_measured_fraction_theta_full 0.999
_diffrn_measured_fraction_theta_max 0.972
_diffrn_measurement_details
;
List of Runs (angles in degrees, time in seconds):

  # Type    Start    End  Width  t~exp~   \w     \q     \k     \f   Frames
#--------------------------------------------------------------------------
  1  \w    -65.00 -38.00   1.00   10.00    --  -41.15 125.00   0.00   27
  2  \w   -115.00 -18.00   1.00   10.00    --  -41.15 -38.00-120.00   97
  3  \w   -110.00 -25.00   1.00   10.00    --  -41.15 -38.00 -30.00   85
  4  \w    -21.00   5.00   1.00   10.00    --   41.15 -77.00 150.00   26
  5  \w     47.00  74.00   1.00   10.00    --   41.15 -77.00 150.00   27
  6  \w     76.00 178.00   1.00   40.00    --  104.66  30.00-120.00  102
  7  \w    144.00 176.00   1.00   40.00    --  104.66 125.00 -90.00   32
  8  \w    138.00 166.00   1.00   40.00    --  104.66  30.00 -90.00   28
  9  \w     42.00 130.00   1.00   40.00    --  104.66 -45.00  60.00   88
 10  \w     36.00 100.00   1.00   40.00    --  104.66 -94.00  30.00   64
 11  \w     22.00 102.00   1.00   40.00    --  104.66 -94.00 -30.00   80
 12  \w    134.00 176.00   1.00   40.00    --  104.66  77.00 120.00   42
;
_diffrn_measurement_device 'four-circle diffractometer'
_diffrn_measurement_device_type 'SuperNova, Dual, Cu at home/near, AtlasS2'
_diffrn_measurement_method '\w scans'
_diffrn_orient_matrix_type 'CrysAlisPro convention (1999,Acta A55,543-557)'
_diffrn_orient_matrix_UB_11 -0.0649616000
_diffrn_orient_matrix_UB_12 -0.0169384000
_diffrn_orient_matrix_UB_13 -0.0280079000
_diffrn_orient_matrix_UB_21 -0.0069821000
_diffrn_orient_matrix_UB_22 0.0288851000
_diffrn_orient_matrix_UB_23 -0.0553280000
_diffrn_orient_matrix_UB_31 0.0120242000
_diffrn_orient_matrix_UB_32 -0.0751022000
_diffrn_orient_matrix_UB_33 -0.0148961000
_diffrn_radiation_monochromator mirror
_diffrn_radiation_probe x-ray
_diffrn_radiation_type 'Cu K\a'
_diffrn_radiation_wavelength 1.54184
_diffrn_reflns_av_R_equivalents 0.0293
_diffrn_reflns_av_unetI/netI 0.0400
_diffrn_reflns_Laue_measured_fraction_full 0.999
_diffrn_reflns_Laue_measured_fraction_max 0.972
_diffrn_reflns_limit_h_max 32
_diffrn_reflns_limit_h_min -31
_diffrn_reflns_limit_k_max 15
_diffrn_reflns_limit_k_min -22
_diffrn_reflns_limit_l_max 27
_diffrn_reflns_limit_l_min -34
_diffrn_reflns_number 48510
_diffrn_reflns_point_group_measured_fraction_full 0.999
_diffrn_reflns_point_group_measured_fraction_max 0.972
_diffrn_reflns_theta_full 67.684
_diffrn_reflns_theta_max 72.583
_diffrn_reflns_theta_min 3.660
_diffrn_source 'micro-focus sealed X-ray tube'
_diffrn_source_type 'SuperNova (Cu) X-ray Source'
_exptl_absorpt_coefficient_mu 1.672
_exptl_absorpt_correction_T_max 1.000
_exptl_absorpt_correction_T_min 0.528
_exptl_absorpt_correction_type gaussian
_exptl_absorpt_process_details
;
CrysAlisPro 1.171.43.106a (Rigaku Oxford Diffraction, 2024)
Numerical absorption correction based on gaussian integration over
a multifaceted crystal model
Empirical absorption correction using spherical harmonics,
implemented in SCALE3 ABSPACK scaling algorithm.
;
_exptl_crystal_colour 'clear colourless'
_exptl_crystal_colour_lustre clear
_exptl_crystal_colour_primary colourless
_exptl_crystal_density_diffrn 1.164
_exptl_crystal_description block
_exptl_crystal_F_000 4504
_exptl_crystal_size_max 0.311
_exptl_crystal_size_mid 0.077
_exptl_crystal_size_min 0.063
_refine_diff_density_max 0.508
_refine_diff_density_min -0.299
_refine_diff_density_rms 0.050
_refine_ls_extinction_method none
_refine_ls_goodness_of_fit_ref 1.007
_refine_ls_hydrogen_treatment constr
_refine_ls_matrix_type full
_refine_ls_number_parameters 1636
_refine_ls_number_reflns 23050
_refine_ls_number_restraints 3246
_refine_ls_restrained_S_all 0.965
_refine_ls_R_factor_all 0.0580
_refine_ls_R_factor_gt 0.0441
_refine_ls_shift/su_max 0.001
_refine_ls_shift/su_mean 0.000
_refine_ls_structure_factor_coef Fsqd
_refine_ls_weighting_details 'w=1/[\s^2^(Fo^2^)+(0.0555P)^2^+6.4649P] where P=(Fo^2^+2Fc^2^)/3'
_refine_ls_weighting_scheme calc
_refine_ls_wR_factor_gt 0.1072
_refine_ls_wR_factor_ref 0.1163
_reflns_Friedel_coverage 0.000
_reflns_number_gt 18684
_reflns_number_total 23050
_reflns_threshold_expression 'I > 2\s(I)'
_cod_data_source_file d4sc08502g2.cif
_cod_data_source_block hasj240610a
_cod_database_code 1573851
_shelx_shelxl_version_number 2019/3
_chemical_oxdiff_formula C122H170Mg4N8P8
_shelx_space_group_comment
;
The symmetry employed for this shelxl refinement is uniquely defined
by the following loop, which should always be used as a source of
symmetry information in preference to the above space-group names.
They are only intended as comments.
;
_olex2_refinement_description
;
1. Fixed Uiso
 At 1.2 times of:
  All C(H) groups
 At 1.5 times of:
  All C(H,H,H) groups
2. Restrained distances
 N1-C6 \\sim N1-C6A \\sim N2-C18 \\sim N2-C18A
 with sigma of 0.02
 C23-C18 \\sim C23A-C18A \\sim C19A-C18A \\sim C19-C18 \\sim C7-C6 \\sim
C7A-C6A \\sim C6-C11 \\sim C6A-C11A
 with sigma of 0.02
 C8-C7 \\sim C8A-C7A \\sim C11-C10 \\sim C11A-C10A \\sim C23-C22 \\sim
C23A-C22A \\sim C20A-C19A \\sim C20-
 C19
 with sigma of 0.02
 C9A-C8A \\sim C9-C8 \\sim C9-C10 \\sim C9A-C10A \\sim C21A-C20A \\sim C21-C20
\\sim C22-C21 \\sim C22A-C21A
 with sigma of 0.02
 C24A-C19A \\sim C24-C19 \\sim C27-C23 \\sim C27A-C23A \\sim C7A-C12A \\sim
C7-C12 \\sim C15A-C11A ~
 C15-C11 \\sim C70A-C65 \\sim C70-C65 \\sim C44-C40 \\sim C44A-C40
 with sigma of 0.02
 C25-C24 \\sim C25A-C24A \\sim C26A-C24A \\sim C26-C24 \\sim C28A-C27A \\sim
C28-C27 \\sim C29A-C27A ~
 C29-C27 \\sim C14A-C12A \\sim C14-C12 \\sim C13-C12 \\sim C13A-C12A \\sim
C17-C15 \\sim C17A-C15A ~
 C16A-C15A \\sim C16-C15 \\sim C72A-C70A \\sim C72-C70 \\sim C71-C70 \\sim
C71A-C70A \\sim C46-C44 ~
 C46A-C44A \\sim C45A-C44A \\sim C45-C44
 with sigma of 0.02
 C17A-C16A \\sim C17-C16 \\sim C13-C14 \\sim C13A-C14A \\sim C26-C25 \\sim
C26A-C25A \\sim C29A-C28A ~
 C28-C29 \\sim C71A-C72A \\sim C71-C72 \\sim C46A-C45A \\sim C46-C45
 with sigma of 0.02
3. Uiso/Uaniso restraints and constraints
C40 \\sim C44 \\sim C45 \\sim C46 \\sim C44A \\sim C45A \\sim C46A: within 2A
with sigma of 0.04 and sigma for terminal atoms of 0.08 within 2A
C18 \\sim C19 \\sim C20 \\sim C21 \\sim C22 \\sim C23 \\sim C24 \\sim C25 \\sim
C26 \\sim C27 \\sim C28 \\sim C29 \\sim C18A \\sim C19A \\sim C20A \\sim C21A
\\sim C22A \\sim C23A \\sim C24A \\sim C25A \\sim C26A \\sim C27A \\sim C28A
\\sim C29A: within 4A with sigma of 0.02 and sigma for terminal atoms of 0.04
within 4A
C65 \\sim C70 \\sim C71 \\sim C72 \\sim C70A \\sim C71A \\sim C72A: within 4A
with sigma of 0.02 and sigma for terminal atoms of 0.04 within 4A
C117 \\sim C118 \\sim C119 \\sim C120 \\sim C121 \\sim C122 \\sim C123 \\sim
C124 \\sim C125 \\sim C126 \\sim C127 \\sim C128: within 4A with sigma of 0.02
and sigma for terminal atoms of 0.04 within 4A
C6 \\sim C7 \\sim C8 \\sim C9 \\sim C10 \\sim C11 \\sim C12 \\sim C13 \\sim C14
\\sim C15 \\sim C16 \\sim C17 \\sim C6A \\sim C7A \\sim C8A \\sim C9A \\sim
C10A \\sim C11A \\sim C12A \\sim C13A \\sim C14A \\sim C15A \\sim C16A \\sim
C17A: within 3A with sigma of 0.03 and sigma for terminal atoms of 0.06 within
3A
C70 \\sim C70A: within 2A with sigma of 0.01 and sigma for terminal atoms of
0.02 within 2A
Uanis(C18A) \\sim Ueq, Uanis(C18) \\sim Ueq: with sigma of 0.01 and sigma for
terminal atoms of 0.02
4. Rigid body (RIGU) restrains
 C40, C44A, C45A, C46A
 with sigma for 1-2 distances of 0.004 and sigma for 1-3 distances of 0.004
 C65, C70, C71, C72, C70A, C71A, C72A
 with sigma for 1-2 distances of 0.003 and sigma for 1-3 distances of 0.003
 C19, C20, C21, C22, C23, C24, C25, C26, C27, C28, C29, C19A, C20A, C21A, C22A,
  C23A, C24A, C25A, C26A, C27A, C28A, C29A
 with sigma for 1-2 distances of 0.004 and sigma for 1-3 distances of 0.004
 C29, C27, C28, C23
 with sigma for 1-2 distances of 0.003 and sigma for 1-3 distances of 0.003
5. Others
 Sof(C44A)=Sof(H44A)=Sof(C45A)=Sof(H45D)=Sof(H45E)=Sof(H45F)=Sof(C46A)=
 Sof(H46D)=Sof(H46E)=Sof(H46F)=1-FVAR(1)
 Sof(C44)=Sof(H44)=Sof(C45)=Sof(H45A)=Sof(H45B)=Sof(H45C)=Sof(C46)=Sof(H46A)=
 Sof(H46B)=Sof(H46C)=FVAR(1)
 Sof(C18A)=Sof(C19A)=Sof(C20A)=Sof(H20A)=Sof(C21A)=Sof(H21A)=Sof(C22A)=
 Sof(H22A)=Sof(C23A)=Sof(C24A)=Sof(H24A)=Sof(C25A)=Sof(H25D)=Sof(H25E)=
 Sof(H25F)=Sof(C26A)=Sof(H26D)=Sof(H26E)=Sof(H26F)=Sof(C27A)=Sof(H27A)=
 Sof(C28A)=Sof(H28D)=Sof(H28E)=Sof(H28F)=Sof(C29A)=Sof(H29D)=Sof(H29E)=
 Sof(H29F)=1-FVAR(2)
 Sof(C18)=Sof(C19)=Sof(C20)=Sof(H20)=Sof(C21)=Sof(H21)=Sof(C22)=Sof(H22)=
 Sof(C23)=Sof(C24)=Sof(H24)=Sof(C25)=Sof(H25A)=Sof(H25B)=Sof(H25C)=Sof(C26)=
 Sof(H26A)=Sof(H26B)=Sof(H26C)=Sof(C27)=Sof(H27)=Sof(C28)=Sof(H28A)=Sof(H28B)=
 Sof(H28C)=Sof(C29)=Sof(H29A)=Sof(H29B)=Sof(H29C)=FVAR(2)
 Sof(C70A)=Sof(H70A)=Sof(C71A)=Sof(H71D)=Sof(H71E)=Sof(H71F)=Sof(C72A)=
 Sof(H72D)=Sof(H72E)=Sof(H72F)=1-FVAR(3)
 Sof(C70)=Sof(H70)=Sof(C71)=Sof(H71A)=Sof(H71B)=Sof(H71C)=Sof(C72)=Sof(H72A)=
 Sof(H72B)=Sof(H72C)=FVAR(3)
 Sof(C122)=Sof(H122)=Sof(C121)=Sof(H121)=Sof(C120)=Sof(H120)=Sof(C119)=
 Sof(H119)=Sof(C118)=Sof(H118)=Sof(C117)=Sof(H117)=1-FVAR(4)
 Sof(C123)=Sof(H123)=Sof(C128)=Sof(H128)=Sof(C127)=Sof(H127)=Sof(C126)=
 Sof(H126)=Sof(C125)=Sof(H125)=Sof(C124)=Sof(H124)=FVAR(4)
 Sof(C6A)=Sof(C7A)=Sof(C8A)=Sof(H8A)=Sof(C9A)=Sof(H9A)=Sof(C10A)=Sof(H10M)=
 Sof(C11A)=Sof(C12A)=Sof(H12A)=Sof(C13A)=Sof(H13D)=Sof(H13E)=Sof(H13F)=
 Sof(C14A)=Sof(H14D)=Sof(H14E)=Sof(H14F)=Sof(C15A)=Sof(H15A)=Sof(C16A)=
 Sof(H16D)=Sof(H16E)=Sof(H16F)=Sof(C17A)=Sof(H17D)=Sof(H17E)=Sof(H17F)=1-FVAR(5)
 Sof(C6)=Sof(C7)=Sof(C8)=Sof(H8)=Sof(C9)=Sof(H9)=Sof(C10)=Sof(H10)=Sof(C11)=
 Sof(C12)=Sof(H12)=Sof(C13)=Sof(H13A)=Sof(H13B)=Sof(H13C)=Sof(C14)=Sof(H14A)=
 Sof(H14B)=Sof(H14C)=Sof(C15)=Sof(H15)=Sof(C16)=Sof(H16A)=Sof(H16B)=Sof(H16C)=
 Sof(C17)=Sof(H17A)=Sof(H17B)=Sof(H17C)=FVAR(5)
6.a Ternary CH refined with riding coordinates:
 C41(H41), C53(H53), C56(H56), C73(H73), C82(H82), C85(H85), C99(H99),
 C102(H102), C111(H111), C114(H114), C12(H12), C15(H15), C24(H24), C27(H27),
 C44(H44), C70(H70), C12A(H12A), C15A(H15A), C24A(H24A), C27A(H27A), C44A(H44A),
  C70A(H70A)
6.b Aromatic/amide H refined with riding coordinates:
 C3(H3), C32(H32), C37(H37), C38(H38), C39(H39), C49(H49), C50(H50), C51(H51),
 C61(H61), C66(H66), C67(H67), C68(H68), C78(H78), C79(H79), C80(H80), C90(H90),
  C95(H95), C96(H96), C97(H97), C107(H107), C108(H108), C109(H109), C8(H8),
 C9(H9), C10(H10), C20(H20), C21(H21), C22(H22), C8A(H8A), C9A(H9A), C10A(H10M),
  C20A(H20A), C21A(H21A), C22A(H22A), C122(H122), C121(H121), C120(H120),
 C119(H119), C118(H118), C117(H117), C123(H123), C128(H128), C127(H127),
 C126(H126), C125(H125), C124(H124)
6.c Fitted hexagon refined as free rotating group:
 C122(C121,C120,C119,C118,C117), C123(C128,C127,C126,C125,C124)
6.d Idealised Me refined as rotating group:
 C1(H1A,H1B,H1C), C5(H5A,H5B,H5C), C30(H30A,H30B,H30C), C34(H34A,H34B,H34C),
 C42(H42A,H42B,H42C), C43(H43A,H43B,H43C), C54(H54A,H54B,H54C), C55(H55A,H55B,
 H55C), C57(H57A,H57B,H57C), C58(H58A,H58B,H58C), C59(H59A,H59B,H59C), C63(H63A,
 H63B,H63C), C74(H74A,H74B,H74C), C75(H75A,H75B,H75C), C83(H83A,H83B,H83C),
 C84(H84A,H84B,H84C), C86(H86A,H86B,H86C), C87(H87A,H87B,H87C), C88(H88A,H88B,
 H88C), C92(H92A,H92B,H92C), C100(H10A,H10B,H10C), C101(H10D,H10E,H10F),
 C103(H10G,H10H,H10I), C104(H10J,H10K,H10L), C112(H11A,H11B,H11C), C113(H11D,
 H11E,H11F), C115(H11G,H11H,H11I), C116(H11J,H11K,H11L), C13(H13A,H13B,H13C),
 C14(H14A,H14B,H14C), C16(H16A,H16B,H16C), C17(H17A,H17B,H17C), C25(H25A,H25B,
 H25C), C26(H26A,H26B,H26C), C28(H28A,H28B,H28C), C29(H29A,H29B,H29C), C45(H45A,
 H45B,H45C), C46(H46A,H46B,H46C), C71(H71A,H71B,H71C), C72(H72A,H72B,H72C),
 C13A(H13D,H13E,H13F), C14A(H14D,H14E,H14F), C16A(H16D,H16E,H16F), C17A(H17D,
 H17E,H17F), C25A(H25D,H25E,H25F), C26A(H26D,H26E,H26F), C28A(H28D,H28E,H28F),
 C29A(H29D,H29E,H29F), C45A(H45D,H45E,H45F), C46A(H46D,H46E,H46F), C71A(H71D,
 H71E,H71F), C72A(H72D,H72E,H72F)
;
_olex2_date_sample_data_collection 2024-06-10
_olex2_submission_special_instructions 'No special instructions were received'
_oxdiff_exptl_absorpt_empirical_details
;
Empirical correction (ABSPACK) includes:
- Absorption correction using spherical harmonics
- Frame scaling
- Detector area scaling
;
_oxdiff_exptl_absorpt_empirical_full_max 1.571
_oxdiff_exptl_absorpt_empirical_full_min 0.763

loop_
_space_group_symop_operation_xyz
'x, y, z'
'-x, y+1/2, -z+1/2'
'-x, -y, -z'
'x, -y-1/2, z-1/2'

loop_
_atom_site_label
_atom_site_type_symbol
_atom_site_fract_x
_atom_site_fract_y
_atom_site_fract_z
_atom_site_U_iso_or_equiv
_atom_site_adp_type
_atom_site_occupancy
_atom_site_site_symmetry_order
_atom_site_calc_flag
_atom_site_refinement_flags_posn
_atom_site_refinement_flags_adp
_atom_site_refinement_flags_occupancy
_atom_site_disorder_assembly
_atom_site_disorder_group
P1 P 0.66159(2) 0.81372(3) 0.73400(2) 0.02056(10) Uani 1 1 d . . . . .
P2 P 0.70945(2) 0.80643(3) 0.68643(2) 0.02189(10) Uani 1 1 d . . . . .
P3 P 0.78892(2) 0.85308(3) 0.75411(2) 0.02129(10) Uani 1 1 d . . . . .
P4 P 0.80621(2) 0.76869(3) 0.81597(2) 0.02108(10) Uani 1 1 d . . . . .
P5 P 0.82057(2) 0.68661(3) 0.76594(2) 0.01968(10) Uani 1 1 d . . . . .
P6 P 0.73302(2) 0.68800(3) 0.69461(2) 0.02097(10) Uani 1 1 d . . . . .
P7 P 0.69406(2) 0.64717(3) 0.74444(2) 0.02011(10) Uani 1 1 d . . . . .
P8 P 0.71616(2) 0.74005(3) 0.80103(2) 0.02077(10) Uani 1 1 d . . . . .
Mg1 Mg 0.59044(3) 0.70299(4) 0.70682(3) 0.02157(13) Uani 1 1 d . . . . .
Mg2 Mg 0.71431(3) 0.94043(3) 0.76087(3) 0.02198(13) Uani 1 1 d . . . . .
Mg3 Mg 0.87846(3) 0.78859(4) 0.75106(3) 0.02499(14) Uani 1 1 d . . . . .
Mg4 Mg 0.78332(3) 0.56013(3) 0.77982(3) 0.02108(13) Uani 1 1 d . . . . .
N1 N 0.55644(7) 0.67172(9) 0.75791(7) 0.0230(3) Uani 1 1 d D . . . .
N2 N 0.51917(7) 0.67720(9) 0.63318(7) 0.0232(3) Uani 1 1 d D . . . .
N3 N 0.67856(7) 1.01912(9) 0.70151(7) 0.0245(3) Uani 1 1 d . . . . .
N4 N 0.72491(7) 1.00683(9) 0.82483(7) 0.0258(4) Uani 1 1 d . . . . .
N5 N 0.90770(8) 0.81096(10) 0.69579(8) 0.0308(4) Uani 1 1 d . . . . .
N6 N 0.95807(8) 0.80165(10) 0.82056(8) 0.0300(4) Uani 1 1 d . . . . .
N7 N 0.82113(7) 0.49220(10) 0.84641(7) 0.0275(4) Uani 1 1 d . . . . .
N8 N 0.77997(7) 0.48464(9) 0.72297(7) 0.0231(3) Uani 1 1 d . . . . .
C1 C 0.49777(9) 0.58044(12) 0.77416(9) 0.0303(5) Uani 1 1 d . . . . .
H1A H 0.522458 0.539666 0.793539 0.045 Uiso 1 1 calc R U . . .
H1B H 0.458294 0.563768 0.750320 0.045 Uiso 1 1 calc R U . . .
H1C H 0.497966 0.614473 0.801302 0.045 Uiso 1 1 calc R U . . .
C2 C 0.52039(8) 0.61669(11) 0.73901(8) 0.0236(4) Uani 1 1 d . . . . .
C3 C 0.49824(9) 0.58797(11) 0.68527(9) 0.0280(4) Uani 1 1 d . . . . .
H3 H 0.484879 0.540200 0.681716 0.034 Uiso 1 1 calc R U . . .
C4 C 0.49259(9) 0.61789(11) 0.63630(8) 0.0269(4) Uani 1 1 d . . . . .
C5 C 0.45030(12) 0.58007(15) 0.58347(10) 0.0491(7) Uani 1 1 d . . . . .
H5A H 0.417454 0.611505 0.561777 0.074 Uiso 1 1 calc R U . . .
H5B H 0.436621 0.536276 0.592879 0.074 Uiso 1 1 calc R U . . .
H5C H 0.469562 0.568021 0.561670 0.074 Uiso 1 1 calc R U . . .
C30 C 0.62451(13) 1.13261(13) 0.66676(11) 0.0448(6) Uani 1 1 d . . . . .
H30A H 0.652666 1.169336 0.670758 0.067 Uiso 1 1 calc R U . . .
H30B H 0.593232 1.154363 0.671226 0.067 Uiso 1 1 calc R U . . .
H30C H 0.608674 1.110905 0.629942 0.067 Uiso 1 1 calc R U . . .
C31 C 0.65394(9) 1.07551(12) 0.71077(9) 0.0290(4) Uani 1 1 d . . . . .
C32 C 0.65475(9) 1.09048(12) 0.76123(9) 0.0301(4) Uani 1 1 d . . . . .
H32 H 0.626476 1.123559 0.759044 0.036 Uiso 1 1 calc R U . . .
C33 C 0.69105(9) 1.06381(12) 0.81405(9) 0.0278(4) Uani 1 1 d . . . . .
C34 C 0.69170(11) 1.10810(13) 0.86078(10) 0.0382(5) Uani 1 1 d . . . . .
H34A H 0.701545 1.077438 0.892948 0.057 Uiso 1 1 calc R U . . .
H34B H 0.653531 1.129190 0.848460 0.057 Uiso 1 1 calc R U . . .
H34C H 0.720462 1.146170 0.871001 0.057 Uiso 1 1 calc R U . . .
C35 C 0.68086(10) 1.02031(11) 0.65014(9) 0.0278(4) Uani 1 1 d . . . . .
C36 C 0.63641(10) 0.98861(12) 0.60246(9) 0.0321(5) Uani 1 1 d . . . . .
C37 C 0.63649(12) 0.99857(13) 0.55213(10) 0.0397(6) Uani 1 1 d . . . . .
H37 H 0.606518 0.978221 0.519339 0.048 Uiso 1 1 calc R U . . .
C38 C 0.67936(13) 1.03745(13) 0.54925(10) 0.0433(6) Uani 1 1 d . . . . .
H38 H 0.677924 1.045352 0.514489 0.052 Uiso 1 1 calc R U . . .
C39 C 0.72421(12) 1.06476(13) 0.59687(11) 0.0416(6) Uani 1 1 d . . . . .
H39 H 0.754247 1.090013 0.594665 0.050 Uiso 1 1 calc R U . . .
C40 C 0.72653(10) 1.05614(12) 0.64835(9) 0.0331(5) Uani 1 1 d D U . . .
C41 C 0.58850(10) 0.94603(13) 0.60428(10) 0.0392(5) Uani 1 1 d . . . . .
H41 H 0.603309 0.928776 0.643147 0.047 Uiso 1 1 calc R U . . .
C42 C 0.57194(12) 0.88038(14) 0.56684(11) 0.0500(7) Uani 1 1 d . . . . .
H42A H 0.551086 0.895415 0.528011 0.075 Uiso 1 1 calc R U . . .
H42B H 0.547216 0.849147 0.575039 0.075 Uiso 1 1 calc R U . . .
H42C H 0.606900 0.854463 0.573456 0.075 Uiso 1 1 calc R U . . .
C43 C 0.53510(13) 0.99180(18) 0.58982(15) 0.0636(8) Uani 1 1 d . . . . .
H43A H 0.544106 1.027103 0.619124 0.095 Uiso 1 1 calc R U . . .
H43B H 0.503499 0.961186 0.586464 0.095 Uiso 1 1 calc R U . . .
H43C H 0.523532 1.016401 0.554608 0.095 Uiso 1 1 calc R U . . .
C47 C 0.76854(9) 0.99878(12) 0.88187(9) 0.0305(5) Uani 1 1 d . . . . .
C48 C 0.81696(10) 1.04407(14) 0.90324(10) 0.0401(5) Uani 1 1 d . . . . .
C49 C 0.85684(11) 1.03834(17) 0.95952(11) 0.0482(7) Uani 1 1 d . . . . .
H49 H 0.889650 1.068689 0.974893 0.058 Uiso 1 1 calc R U . . .
C50 C 0.84945(11) 0.98948(16) 0.99316(10) 0.0469(7) Uani 1 1 d . . . . .
H50 H 0.876724 0.986908 1.031404 0.056 Uiso 1 1 calc R U . . .
C51 C 0.80238(11) 0.94433(15) 0.97118(9) 0.0420(6) Uani 1 1 d . . . . .
H51 H 0.798007 0.910300 0.994518 0.050 Uiso 1 1 calc R U . . .
C52 C 0.76102(10) 0.94771(13) 0.91525(9) 0.0327(5) Uani 1 1 d . . . . .
C53 C 0.82762(11) 1.09682(17) 0.86698(12) 0.0518(7) Uani 1 1 d . . . . .
H53 H 0.790134 1.104374 0.832546 0.062 Uiso 1 1 calc R U . . .
C54 C 0.86991(16) 1.0651(3) 0.84987(16) 0.0844(13) Uani 1 1 d . . . . .
H54A H 0.907505 1.058444 0.882757 0.127 Uiso 1 1 calc R U . . .
H54B H 0.874041 1.097619 0.824058 0.127 Uiso 1 1 calc R U . . .
H54C H 0.855369 1.018969 0.831797 0.127 Uiso 1 1 calc R U . . .
C55 C 0.8489(2) 1.1689(2) 0.89355(18) 0.0999(16) Uani 1 1 d . . . . .
H55A H 0.821950 1.188657 0.905055 0.150 Uiso 1 1 calc R U . . .
H55B H 0.851622 1.201212 0.866840 0.150 Uiso 1 1 calc R U . . .
H55C H 0.887078 1.163667 0.925995 0.150 Uiso 1 1 calc R U . . .
C56 C 0.70782(11) 0.90033(13) 0.89238(9) 0.0376(5) Uani 1 1 d . . . . .
H56 H 0.696048 0.891200 0.852551 0.045 Uiso 1 1 calc R U . . .
C57 C 0.71879(15) 0.82798(15) 0.92090(11) 0.0502(7) Uani 1 1 d . . . . .
H57A H 0.723550 0.834074 0.958248 0.075 Uiso 1 1 calc R U . . .
H57B H 0.753902 0.806964 0.923296 0.075 Uiso 1 1 calc R U . . .
H57C H 0.685989 0.796349 0.899497 0.075 Uiso 1 1 calc R U . . .
C58 C 0.65737(12) 0.93798(16) 0.89414(12) 0.0499(7) Uani 1 1 d . . . . .
H58A H 0.624464 0.905300 0.881073 0.075 Uiso 1 1 calc R U . . .
H58B H 0.646425 0.980205 0.870224 0.075 Uiso 1 1 calc R U . . .
H58C H 0.668873 0.952564 0.932238 0.075 Uiso 1 1 calc R U . . .
C59 C 0.95220(16) 0.91018(15) 0.66942(12) 0.0593(9) Uani 1 1 d . . . . .
H59A H 0.916196 0.908946 0.634245 0.089 Uiso 1 1 calc R U . . .
H59B H 0.983582 0.890603 0.664028 0.089 Uiso 1 1 calc R U . . .
H59C H 0.961203 0.959599 0.682385 0.089 Uiso 1 1 calc R U . . .
C60 C 0.94540(12) 0.86561(12) 0.71238(10) 0.0383(5) Uani 1 1 d . . . . .
C61 C 0.98123(13) 0.88440(14) 0.76707(11) 0.0459(6) Uani 1 1 d . . . . .
H61 H 0.999866 0.929281 0.772307 0.055 Uiso 1 1 calc R U . . .
C62 C 0.99428(11) 0.84665(15) 0.81648(10) 0.0412(6) Uani 1 1 d . . . . .
C63 C 1.05469(13) 0.8579(2) 0.86358(13) 0.0662(10) Uani 1 1 d . . . . .
H63A H 1.081709 0.827562 0.858022 0.099 Uiso 1 1 calc R U . . .
H63B H 1.055839 0.845435 0.898701 0.099 Uiso 1 1 calc R U . . .
H63C H 1.065638 0.908077 0.864520 0.099 Uiso 1 1 calc R U . . .
C64 C 0.89258(10) 0.78289(12) 0.64189(9) 0.0311(5) Uani 1 1 d . . . . .
C65 C 0.83661(11) 0.79188(13) 0.59732(9) 0.0364(5) Uani 1 1 d D U . . .
C66 C 0.82461(13) 0.76706(14) 0.54490(10) 0.0418(6) Uani 1 1 d . . . . .
H66 H 0.787334 0.774427 0.514352 0.050 Uiso 1 1 calc R U . . .
C67 C 0.86598(13) 0.73205(14) 0.53677(11) 0.0434(6) Uani 1 1 d . . . . .
H67 H 0.857452 0.716302 0.500809 0.052 Uiso 1 1 calc R U . . .
C68 C 0.91946(12) 0.72019(14) 0.58100(12) 0.0433(6) Uani 1 1 d . . . . .
H68 H 0.947350 0.694621 0.575451 0.052 Uiso 1 1 calc R U . . .
C69 C 0.93395(11) 0.74478(13) 0.63405(11) 0.0379(5) Uani 1 1 d . . . . .
C73 C 0.99313(11) 0.72631(16) 0.68117(13) 0.0510(7) Uani 1 1 d . . . . .
H73 H 0.997648 0.750849 0.715312 0.061 Uiso 1 1 calc R U . . .
C74 C 1.04153(16) 0.7523(3) 0.6698(2) 0.1008(16) Uani 1 1 d . . . . .
H74A H 1.039410 0.726798 0.637761 0.151 Uiso 1 1 calc R U . . .
H74B H 1.078958 0.743137 0.702295 0.151 Uiso 1 1 calc R U . . .
H74C H 1.037157 0.803648 0.662034 0.151 Uiso 1 1 calc R U . . .
C75 C 0.99892(14) 0.64684(18) 0.69223(18) 0.0797(12) Uani 1 1 d . . . . .
H75A H 0.971318 0.631732 0.704503 0.119 Uiso 1 1 calc R U . . .
H75B H 1.038194 0.635988 0.721144 0.119 Uiso 1 1 calc R U . . .
H75C H 0.990990 0.621329 0.658208 0.119 Uiso 1 1 calc R U . . .
C76 C 0.97874(9) 0.76599(13) 0.87334(10) 0.0361(5) Uani 1 1 d . . . . .
C77 C 1.00432(12) 0.69864(16) 0.88170(14) 0.0544(8) Uani 1 1 d . . . . .
C78 C 1.02973(13) 0.67004(19) 0.93535(16) 0.0694(10) Uani 1 1 d . . . . .
H78 H 1.047300 0.624300 0.941944 0.083 Uiso 1 1 calc R U . . .
C79 C 1.02973(13) 0.7067(2) 0.97845(14) 0.0685(11) Uani 1 1 d . . . . .
H79 H 1.049308 0.687778 1.014901 0.082 Uiso 1 1 calc R U . . .
C80 C 1.00160(11) 0.77055(18) 0.96903(11) 0.0530(8) Uani 1 1 d . . . . .
H80 H 1.000301 0.794412 0.998892 0.064 Uiso 1 1 calc R U . . .
C81 C 0.97478(9) 0.80140(15) 0.91660(9) 0.0381(6) Uani 1 1 d . . . . .
C82 C 1.00590(15) 0.65658(19) 0.83558(17) 0.0725(10) Uani 1 1 d . . . . .
H82 H 0.987570 0.686278 0.801201 0.087 Uiso 1 1 calc R U . . .
C83 C 0.97064(17) 0.5864(2) 0.8242(2) 0.0914(14) Uani 1 1 d . . . . .
H83A H 0.970370 0.561387 0.792811 0.137 Uiso 1 1 calc R U . . .
H83B H 0.930978 0.597759 0.815575 0.137 Uiso 1 1 calc R U . . .
H83C H 0.988350 0.555870 0.857127 0.137 Uiso 1 1 calc R U . . .
C84 C 1.06755(19) 0.6393(3) 0.8478(2) 0.1036(16) Uani 1 1 d . . . . .
H84A H 1.087512 0.613639 0.883059 0.155 Uiso 1 1 calc R U . . .
H84B H 1.088152 0.683748 0.850128 0.155 Uiso 1 1 calc R U . . .
H84C H 1.066439 0.609468 0.818039 0.155 Uiso 1 1 calc R U . . .
C85 C 0.94419(10) 0.87198(14) 0.90908(10) 0.0390(5) Uani 1 1 d . . . . .
H85 H 0.919888 0.880631 0.868465 0.047 Uiso 1 1 calc R U . . .
C86 C 0.98614(15) 0.9343(2) 0.93350(19) 0.0847(13) Uani 1 1 d . . . . .
H86A H 1.015616 0.922440 0.971258 0.127 Uiso 1 1 calc R U . . .
H86B H 0.965063 0.976968 0.934311 0.127 Uiso 1 1 calc R U . . .
H86C H 1.004676 0.943619 0.910617 0.127 Uiso 1 1 calc R U . . .
C87 C 0.90436(12) 0.87030(18) 0.93529(10) 0.0511(7) Uani 1 1 d . . . . .
H87A H 0.881898 0.826001 0.924789 0.077 Uiso 1 1 calc R U . . .
H87B H 0.878115 0.911261 0.922136 0.077 Uiso 1 1 calc R U . . .
H87C H 0.927599 0.872567 0.975683 0.077 Uiso 1 1 calc R U . . .
C88 C 0.89435(12) 0.40006(15) 0.89702(10) 0.0474(6) Uani 1 1 d . . . . .
H88A H 0.914338 0.433469 0.927825 0.071 Uiso 1 1 calc R U . . .
H88B H 0.922779 0.372860 0.891326 0.071 Uiso 1 1 calc R U . . .
H88C H 0.870892 0.367196 0.905675 0.071 Uiso 1 1 calc R U . . .
C89 C 0.85563(10) 0.44140(12) 0.84467(9) 0.0338(5) Uani 1 1 d . . . . .
C90 C 0.85685(10) 0.41854(13) 0.79732(10) 0.0387(5) Uani 1 1 d . . . . .
H90 H 0.889342 0.390341 0.803681 0.046 Uiso 1 1 calc R U . . .
C91 C 0.81708(10) 0.43079(12) 0.74094(9) 0.0316(5) Uani 1 1 d . . . . .
C92 C 0.81607(13) 0.37303(14) 0.70145(12) 0.0470(6) Uani 1 1 d . . . . .
H92A H 0.791423 0.333561 0.700829 0.071 Uiso 1 1 calc R U . . .
H92B H 0.855323 0.355397 0.713997 0.071 Uiso 1 1 calc R U . . .
H92C H 0.800820 0.393011 0.664124 0.071 Uiso 1 1 calc R U . . .
C93 C 0.81069(10) 0.48682(13) 0.89355(9) 0.0322(5) Uani 1 1 d . . . . .
C94 C 0.76811(11) 0.43865(15) 0.88959(10) 0.0425(6) Uani 1 1 d . . . . .
C95 C 0.75879(12) 0.43050(17) 0.93518(11) 0.0518(7) Uani 1 1 d . . . . .
H95 H 0.730206 0.397994 0.933100 0.062 Uiso 1 1 calc R U . . .
C96 C 0.79056(12) 0.46904(17) 0.98338(10) 0.0510(7) Uani 1 1 d . . . . .
H96 H 0.783469 0.463294 1.013920 0.061 Uiso 1 1 calc R U . . .
C97 C 0.83257(11) 0.51587(15) 0.98688(9) 0.0421(6) Uani 1 1 d . . . . .
H97 H 0.854080 0.542285 1.020007 0.051 Uiso 1 1 calc R U . . .
C98 C 0.84407(10) 0.52515(13) 0.94275(9) 0.0334(5) Uani 1 1 d . . . . .
C99 C 0.73117(12) 0.39737(16) 0.83647(11) 0.0521(7) Uani 1 1 d . . . . .
H99 H 0.747145 0.406573 0.810622 0.063 Uiso 1 1 calc R U . . .
C100 C 0.66958(12) 0.4242(2) 0.80863(11) 0.0619(9) Uani 1 1 d . . . . .
H10A H 0.646693 0.397023 0.774561 0.093 Uiso 1 1 calc R U . . .
H10B H 0.668967 0.474866 0.799619 0.093 Uiso 1 1 calc R U . . .
H10C H 0.653214 0.417975 0.833703 0.093 Uiso 1 1 calc R U . . .
C101 C 0.73381(19) 0.3168(2) 0.84648(16) 0.0825(12) Uani 1 1 d . . . . .
H10D H 0.717988 0.305862 0.871418 0.124 Uiso 1 1 calc R U . . .
H10E H 0.773987 0.300724 0.863303 0.124 Uiso 1 1 calc R U . . .
H10F H 0.711142 0.292093 0.811131 0.124 Uiso 1 1 calc R U . . .
C102 C 0.89093(10) 0.57545(13) 0.94773(9) 0.0358(5) Uani 1 1 d . . . . .
H102 H 0.905910 0.557757 0.922714 0.043 Uiso 1 1 calc R U . . .
C103 C 0.94158(14) 0.5790(2) 1.00649(12) 0.0814(13) Uani 1 1 d . . . . .
H10G H 0.929285 0.602794 1.030824 0.122 Uiso 1 1 calc R U . . .
H10H H 0.973278 0.605893 1.006239 0.122 Uiso 1 1 calc R U . . .
H10I H 0.954655 0.530504 1.020065 0.122 Uiso 1 1 calc R U . . .
C104 C 0.86624(13) 0.64907(15) 0.92843(12) 0.0508(7) Uani 1 1 d . . . . .
H10J H 0.834139 0.646279 0.890591 0.076 Uiso 1 1 calc R U . . .
H10K H 0.896240 0.680503 0.929124 0.076 Uiso 1 1 calc R U . . .
H10L H 0.852316 0.668217 0.953051 0.076 Uiso 1 1 calc R U . . .
C105 C 0.74261(9) 0.48825(11) 0.66386(8) 0.0242(4) Uani 1 1 d . . . . .
C106 C 0.76328(9) 0.52241(11) 0.63114(9) 0.0271(4) Uani 1 1 d . . . . .
C107 C 0.72925(11) 0.52119(14) 0.57392(10) 0.0380(5) Uani 1 1 d . . . . .
H107 H 0.742760 0.543826 0.551388 0.046 Uiso 1 1 calc R U . . .
C108 C 0.67633(11) 0.48785(18) 0.54922(10) 0.0494(7) Uani 1 1 d . . . . .
H108 H 0.654157 0.486371 0.510010 0.059 Uiso 1 1 calc R U . . .
C109 C 0.65563(11) 0.45653(17) 0.58176(10) 0.0471(7) Uani 1 1 d . . . . .
H109 H 0.618868 0.434152 0.564531 0.056 Uiso 1 1 calc R U . . .
C110 C 0.68761(10) 0.45715(13) 0.63929(9) 0.0319(5) Uani 1 1 d . . . . .
C111 C 0.82192(10) 0.55803(12) 0.65668(10) 0.0335(5) Uani 1 1 d . . . . .
H111 H 0.833888 0.567849 0.696469 0.040 Uiso 1 1 calc R U . . .
C112 C 0.82072(13) 0.62868(14) 0.62909(13) 0.0491(7) Uani 1 1 d . . . . .
H11A H 0.857260 0.653855 0.650988 0.074 Uiso 1 1 calc R U . . .
H11B H 0.788850 0.657947 0.626714 0.074 Uiso 1 1 calc R U . . .
H11C H 0.815261 0.619841 0.591763 0.074 Uiso 1 1 calc R U . . .
C113 C 0.86748(11) 0.50929(15) 0.65468(13) 0.0483(6) Uani 1 1 d . . . . .
H11D H 0.854243 0.493641 0.616480 0.072 Uiso 1 1 calc R U . . .
H11E H 0.873505 0.467550 0.678304 0.072 Uiso 1 1 calc R U . . .
H11F H 0.903820 0.535508 0.667966 0.072 Uiso 1 1 calc R U . . .
C114 C 0.66166(11) 0.42431(14) 0.67300(10) 0.0387(5) Uani 1 1 d . . . . .
H114 H 0.689475 0.431527 0.713122 0.046 Uiso 1 1 calc R U . . .
C115 C 0.60497(11) 0.46220(19) 0.66025(11) 0.0533(7) Uani 1 1 d . . . . .
H11G H 0.612518 0.512985 0.669369 0.080 Uiso 1 1 calc R U . . .
H11H H 0.588898 0.440824 0.682435 0.080 Uiso 1 1 calc R U . . .
H11I H 0.577378 0.456942 0.620828 0.080 Uiso 1 1 calc R U . . .
C116 C 0.65179(18) 0.34494(18) 0.66262(17) 0.0756(11) Uani 1 1 d . . . . .
H11J H 0.626448 0.336456 0.623052 0.113 Uiso 1 1 calc R U . . .
H11K H 0.633710 0.325955 0.683815 0.113 Uiso 1 1 calc R U . . .
H11L H 0.688821 0.321000 0.674259 0.113 Uiso 1 1 calc R U . . .
C6 C 0.5657(6) 0.7056(8) 0.8090(4) 0.025(2) Uani 0.552(19) 1 d D U P A 1
C7 C 0.5378(5) 0.7711(6) 0.8050(4) 0.0276(19) Uani 0.552(19) 1 d D U P A 1
C8 C 0.5437(4) 0.8012(6) 0.8536(4) 0.0408(19) Uani 0.552(19) 1 d D U P A 1
H8 H 0.523946 0.844344 0.851892 0.049 Uiso 0.552(19) 1 calc R U P A 1
C9 C 0.5773(4) 0.7699(7) 0.9040(4) 0.044(2) Uani 0.552(19) 1 d D U P A 1
H9 H 0.580616 0.791709 0.936545 0.053 Uiso 0.552(19) 1 calc R U P A 1
C10 C 0.6063(4) 0.7077(7) 0.9082(4) 0.0384(19) Uani 0.552(19) 1 d D U P A 1
H10 H 0.630319 0.687506 0.943598 0.046 Uiso 0.552(19) 1 calc R U P A 1
C11 C 0.6006(6) 0.6738(8) 0.8605(5) 0.031(2) Uani 0.552(19) 1 d D U P A 1
C12 C 0.4971(4) 0.8036(5) 0.7502(4) 0.0299(18) Uani 0.552(19) 1 d D U P A 1
H12 H 0.508982 0.787751 0.722382 0.036 Uiso 0.552(19) 1 calc R U P A 1
C13 C 0.4972(5) 0.8849(5) 0.7511(6) 0.061(2) Uani 0.552(19) 1 d D U P A 1
H13A H 0.479814 0.901678 0.773518 0.091 Uiso 0.552(19) 1 calc R U P A 1
H13B H 0.474941 0.903049 0.713238 0.091 Uiso 0.552(19) 1 calc R U P A 1
H13C H 0.536993 0.902303 0.767194 0.091 Uiso 0.552(19) 1 calc R U P A 1
C14 C 0.4369(5) 0.7729(8) 0.7330(7) 0.040(2) Uani 0.552(19) 1 d D U P A 1
H14A H 0.437865 0.720866 0.729738 0.060 Uiso 0.552(19) 1 calc R U P A 1
H14B H 0.409039 0.793176 0.697326 0.060 Uiso 0.552(19) 1 calc R U P A 1
H14C H 0.425576 0.784946 0.761141 0.060 Uiso 0.552(19) 1 calc R U P A 1
C15 C 0.6357(5) 0.6077(7) 0.8674(5) 0.029(2) Uani 0.552(19) 1 d D U P A 1
H15 H 0.624480 0.588498 0.829692 0.035 Uiso 0.552(19) 1 calc R U P A 1
C16 C 0.6233(5) 0.5487(7) 0.9002(6) 0.045(3) Uani 0.552(19) 1 d D U P A 1
H16A H 0.642600 0.504421 0.899297 0.067 Uiso 0.552(19) 1 calc R U P A 1
H16B H 0.581685 0.540583 0.883187 0.067 Uiso 0.552(19) 1 calc R U P A 1
H16C H 0.637989 0.564077 0.938640 0.067 Uiso 0.552(19) 1 calc R U P A 1
C17 C 0.7015(5) 0.6204(9) 0.8973(7) 0.034(2) Uani 0.552(19) 1 d D U P A 1
H17A H 0.713666 0.638849 0.934614 0.051 Uiso 0.552(19) 1 calc R U P A 1
H17B H 0.711187 0.655080 0.876380 0.051 Uiso 0.552(19) 1 calc R U P A 1
H17C H 0.721400 0.575257 0.899874 0.051 Uiso 0.552(19) 1 calc R U P A 1
C18 C 0.4934(6) 0.7120(9) 0.5794(4) 0.0249(14) Uani 0.600(10) 1 d D U P B 1
C19 C 0.4503(5) 0.7637(5) 0.5680(3) 0.0359(16) Uani 0.600(10) 1 d D U P B 1
C20 C 0.4261(4) 0.7984(4) 0.5167(3) 0.0408(15) Uani 0.600(10) 1 d D U P B 1
H20 H 0.397938 0.834477 0.508920 0.049 Uiso 0.600(10) 1 calc R U P B 1
C21 C 0.4422(3) 0.7815(4) 0.4770(3) 0.0381(15) Uani 0.600(10) 1 d D U P B 1
H21 H 0.424626 0.804707 0.442034 0.046 Uiso 0.600(10) 1 calc R U P B 1
C22 C 0.4839(3) 0.7307(5) 0.4888(3) 0.0327(14) Uani 0.600(10) 1 d D U P B 1
H22 H 0.495515 0.719673 0.461883 0.039 Uiso 0.600(10) 1 calc R U P B 1
C23 C 0.5097(3) 0.6948(5) 0.5397(3) 0.0312(15) Uani 0.600(10) 1 d D U P B 1
C24 C 0.4293(3) 0.7835(4) 0.6089(3) 0.0427(15) Uani 0.600(10) 1 d D U P B 1
H24 H 0.450927 0.754820 0.643492 0.051 Uiso 0.600(10) 1 calc R U P B 1
C25 C 0.3642(2) 0.7674(5) 0.5837(3) 0.077(2) Uani 0.600(10) 1 d D U P B 1
H25A H 0.342008 0.807759 0.560714 0.116 Uiso 0.600(10) 1 calc R U P B 1
H25B H 0.354476 0.760005 0.613526 0.116 Uiso 0.600(10) 1 calc R U P B 1
H25C H 0.354905 0.724294 0.560861 0.116 Uiso 0.600(10) 1 calc R U P B 1
C26 C 0.4408(4) 0.8621(3) 0.6229(3) 0.0684(19) Uani 0.600(10) 1 d D U P B 1
H26A H 0.482461 0.870589 0.642530 0.103 Uiso 0.600(10) 1 calc R U P B 1
H26B H 0.424037 0.876308 0.646429 0.103 Uiso 0.600(10) 1 calc R U P B 1
H26C H 0.423213 0.890162 0.588630 0.103 Uiso 0.600(10) 1 calc R U P B 1
C27 C 0.5546(3) 0.6384(4) 0.5492(2) 0.0280(13) Uani 0.600(10) 1 d D U P B 1
H27 H 0.560206 0.609130 0.581777 0.034 Uiso 0.600(10) 1 calc R U P B 1
C28 C 0.6117(5) 0.6746(7) 0.5638(7) 0.050(2) Uani 0.600(10) 1 d D U P B 1
H28A H 0.641104 0.638267 0.570682 0.075 Uiso 0.600(10) 1 calc R U P B 1
H28B H 0.623817 0.703828 0.597068 0.075 Uiso 0.600(10) 1 calc R U P B 1
H28C H 0.607098 0.705106 0.532936 0.075 Uiso 0.600(10) 1 calc R U P B 1
C29 C 0.5368(3) 0.5878(4) 0.4998(2) 0.0362(12) Uani 0.600(10) 1 d D U P B 1
H29A H 0.538528 0.613216 0.469453 0.054 Uiso 0.600(10) 1 calc R U P B 1
H29B H 0.497404 0.570870 0.487330 0.054 Uiso 0.600(10) 1 calc R U P B 1
H29C H 0.563196 0.546938 0.511014 0.054 Uiso 0.600(10) 1 calc R U P B 1
C44 C 0.7797(3) 1.0833(3) 0.6999(3) 0.0425(16) Uani 0.749(12) 1 d D U P C 1
H44 H 0.773232 1.072157 0.732095 0.051 Uiso 0.749(12) 1 calc R U P C 1
C45 C 0.7877(3) 1.1637(2) 0.7002(2) 0.0654(17) Uani 0.749(12) 1 d D U P C 1
H45A H 0.819055 1.178471 0.736306 0.098 Uiso 0.749(12) 1 calc R U P C 1
H45B H 0.751941 1.187673 0.693476 0.098 Uiso 0.749(12) 1 calc R U P C 1
H45C H 0.797325 1.176826 0.671104 0.098 Uiso 0.749(12) 1 calc R U P C 1
C46 C 0.83547(18) 1.0443(3) 0.7107(2) 0.0543(13) Uani 0.749(12) 1 d D U P C 1
H46A H 0.841994 1.050557 0.678714 0.081 Uiso 0.749(12) 1 calc R U P C 1
H46B H 0.831804 0.993379 0.716399 0.081 Uiso 0.749(12) 1 calc R U P C 1
H46C H 0.868103 1.064297 0.743753 0.081 Uiso 0.749(12) 1 calc R U P C 1
C70 C 0.7896(3) 0.8264(4) 0.6064(3) 0.0512(15) Uani 0.784(19) 1 d D U P D 1
H70 H 0.793573 0.806007 0.641598 0.061 Uiso 0.784(19) 1 calc R U P D 1
C71 C 0.7967(4) 0.9059(3) 0.6149(3) 0.0690(19) Uani 0.784(19) 1 d D U P D 1
H71A H 0.832958 0.916112 0.648436 0.103 Uiso 0.784(19) 1 calc R U P D 1
H71B H 0.764374 0.925161 0.618893 0.103 Uiso 0.784(19) 1 calc R U P D 1
H71C H 0.797297 0.928019 0.582902 0.103 Uiso 0.784(19) 1 calc R U P D 1
C72 C 0.7284(3) 0.8101(6) 0.5619(3) 0.0633(19) Uani 0.784(19) 1 d D U P D 1
H72A H 0.722422 0.828836 0.526286 0.095 Uiso 0.784(19) 1 calc R U P D 1
H72B H 0.701024 0.832494 0.571731 0.095 Uiso 0.784(19) 1 calc R U P D 1
H72C H 0.722431 0.758301 0.559098 0.095 Uiso 0.784(19) 1 calc R U P D 1
C6A C 0.5716(9) 0.6965(10) 0.8139(5) 0.030(3) Uani 0.448(19) 1 d D U P A 2
C7A C 0.5438(8) 0.7587(8) 0.8185(5) 0.035(3) Uani 0.448(19) 1 d D U P A 2
C8A C 0.5534(6) 0.7820(7) 0.8704(6) 0.043(2) Uani 0.448(19) 1 d D U P A 2
H8A H 0.536119 0.824947 0.873635 0.052 Uiso 0.448(19) 1 calc R U P A 2
C9A C 0.5879(6) 0.7431(8) 0.9167(5) 0.048(2) Uani 0.448(19) 1 d D U P A 2
H9A H 0.593437 0.758217 0.951895 0.058 Uiso 0.448(19) 1 calc R U P A 2
C10A C 0.6143(6) 0.6824(7) 0.9125(5) 0.042(2) Uani 0.448(19) 1 d D U P A 2
H10M H 0.637197 0.655502 0.944963 0.050 Uiso 0.448(19) 1 calc R U P A 2
C11A C 0.6088(8) 0.6586(9) 0.8619(5) 0.030(3) Uani 0.448(19) 1 d D U P A 2
C12A C 0.5022(6) 0.8000(7) 0.7681(6) 0.036(2) Uani 0.448(19) 1 d D U P A 2
H12A H 0.512929 0.790204 0.738377 0.043 Uiso 0.448(19) 1 calc R U P A 2
C13A C 0.5045(6) 0.8811(6) 0.7762(6) 0.058(3) Uani 0.448(19) 1 d D U P A 2
H13D H 0.492588 0.892958 0.803897 0.087 Uiso 0.448(19) 1 calc R U P A 2
H13E H 0.478471 0.904131 0.740960 0.087 Uiso 0.448(19) 1 calc R U P A 2
H13F H 0.543994 0.897980 0.788828 0.087 Uiso 0.448(19) 1 calc R U P A 2
C14A C 0.4398(8) 0.7734(12) 0.7464(10) 0.056(5) Uani 0.448(19) 1 d D U P A 2
H14D H 0.437090 0.723348 0.735132 0.084 Uiso 0.448(19) 1 calc R U P A 2
H14E H 0.413609 0.802363 0.714587 0.084 Uiso 0.448(19) 1 calc R U P A 2
H14F H 0.429052 0.777652 0.775841 0.084 Uiso 0.448(19) 1 calc R U P A 2
C15A C 0.6396(7) 0.5901(8) 0.8639(8) 0.035(3) Uani 0.448(19) 1 d D U P A 2
H15A H 0.628151 0.574746 0.825131 0.042 Uiso 0.448(19) 1 calc R U P A 2
C16A C 0.6262(9) 0.5289(9) 0.8937(10) 0.063(5) Uani 0.448(19) 1 d D U P A 2
H16D H 0.640432 0.541729 0.932654 0.094 Uiso 0.448(19) 1 calc R U P A 2
H16E H 0.645280 0.485111 0.891505 0.094 Uiso 0.448(19) 1 calc R U P A 2
H16F H 0.584456 0.521147 0.875936 0.094 Uiso 0.448(19) 1 calc R U P A 2
C17A C 0.7044(7) 0.6051(12) 0.8942(10) 0.050(5) Uani 0.448(19) 1 d D U P A 2
H17D H 0.712287 0.649004 0.879641 0.076 Uiso 0.448(19) 1 calc R U P A 2
H17E H 0.724955 0.565179 0.888550 0.076 Uiso 0.448(19) 1 calc R U P A 2
H17F H 0.717405 0.610806 0.933862 0.076 Uiso 0.448(19) 1 calc R U P A 2
C18A C 0.4984(10) 0.7091(15) 0.5785(7) 0.032(3) Uani 0.400(10) 1 d D U P B 2
C19A C 0.4499(7) 0.7534(9) 0.5579(5) 0.036(2) Uani 0.400(10) 1 d D U P B 2
C20A C 0.4274(5) 0.7808(7) 0.5044(4) 0.043(2) Uani 0.400(10) 1 d D U P B 2
H20A H 0.394248 0.810597 0.490014 0.051 Uiso 0.400(10) 1 calc R U P B 2
C21A C 0.4530(5) 0.7648(7) 0.4723(5) 0.040(2) Uani 0.400(10) 1 d D U P B 2
H21A H 0.437731 0.784206 0.436055 0.047 Uiso 0.400(10) 1 calc R U P B 2
C22A C 0.4996(5) 0.7218(8) 0.4920(5) 0.038(2) Uani 0.400(10) 1 d D U P B 2
H22A H 0.517079 0.711644 0.469631 0.046 Uiso 0.400(10) 1 calc R U P B 2
C23A C 0.5224(6) 0.6918(9) 0.5447(5) 0.034(2) Uani 0.400(10) 1 d D U P B 2
C24A C 0.4211(5) 0.7718(6) 0.5921(4) 0.043(2) Uani 0.400(10) 1 d D U P B 2
H24A H 0.450605 0.762090 0.631306 0.052 Uiso 0.400(10) 1 calc R U P B 2
C25A C 0.3700(5) 0.7249(6) 0.5813(5) 0.072(3) Uani 0.400(10) 1 d D U P B 2
H25D H 0.341021 0.728014 0.542115 0.108 Uiso 0.400(10) 1 calc R U P B 2
H25E H 0.352996 0.741010 0.604238 0.108 Uiso 0.400(10) 1 calc R U P B 2
H25F H 0.382818 0.675316 0.590544 0.108 Uiso 0.400(10) 1 calc R U P B 2
C26A C 0.4045(5) 0.8506(4) 0.5909(5) 0.064(2) Uani 0.400(10) 1 d D U P B 2
H26D H 0.438253 0.880772 0.600417 0.096 Uiso 0.400(10) 1 calc R U P B 2
H26E H 0.390580 0.858427 0.617750 0.096 Uiso 0.400(10) 1 calc R U P B 2
H26F H 0.373901 0.862964 0.553706 0.096 Uiso 0.400(10) 1 calc R U P B 2
C27A C 0.5686(6) 0.6355(8) 0.5596(6) 0.055(3) Uani 0.400(10) 1 d D U P B 2
H27A H 0.579128 0.614477 0.596700 0.065 Uiso 0.400(10) 1 calc R U P B 2
C28A C 0.6210(8) 0.6702(12) 0.5606(11) 0.061(4) Uani 0.400(10) 1 d D U P B 2
H28D H 0.610920 0.687479 0.523434 0.092 Uiso 0.400(10) 1 calc R U P B 2
H28E H 0.652218 0.635188 0.572466 0.092 Uiso 0.400(10) 1 calc R U P B 2
H28F H 0.633626 0.710437 0.586542 0.092 Uiso 0.400(10) 1 calc R U P B 2
C29A C 0.5445(8) 0.5763(9) 0.5141(7) 0.095(5) Uani 0.400(10) 1 d D U P B 2
H29D H 0.517546 0.545907 0.519827 0.142 Uiso 0.400(10) 1 calc R U P B 2
H29E H 0.576401 0.547163 0.516476 0.142 Uiso 0.400(10) 1 calc R U P B 2
H29F H 0.524289 0.598599 0.477481 0.142 Uiso 0.400(10) 1 calc R U P B 2
C44A C 0.7746(6) 1.0875(10) 0.7011(9) 0.041(5) Uani 0.251(12) 1 d D U P C 2
H44A H 0.780821 1.057463 0.733540 0.050 Uiso 0.251(12) 1 calc R U P C 2
C45A C 0.7628(6) 1.1647(6) 0.7105(5) 0.045(3) Uani 0.251(12) 1 d D U P C 2
H45D H 0.751289 1.192289 0.676488 0.067 Uiso 0.251(12) 1 calc R U P C 2
H45E H 0.797826 1.185509 0.740581 0.067 Uiso 0.251(12) 1 calc R U P C 2
H45F H 0.731733 1.165932 0.720348 0.067 Uiso 0.251(12) 1 calc R U P C 2
C46A C 0.8281(5) 1.0844(11) 0.6926(7) 0.052(5) Uani 0.251(12) 1 d D U P C 2
H46D H 0.829976 1.037701 0.677487 0.078 Uiso 0.251(12) 1 calc R U P C 2
H46E H 0.862905 1.091538 0.728241 0.078 Uiso 0.251(12) 1 calc R U P C 2
H46F H 0.825588 1.121963 0.666759 0.078 Uiso 0.251(12) 1 calc R U P C 2
C70A C 0.7842(8) 0.8197(11) 0.6019(11) 0.038(3) Uani 0.216(19) 1 d D U P D 2
H70A H 0.791498 0.813203 0.640819 0.046 Uiso 0.216(19) 1 calc R U P D 2
C71A C 0.7772(10) 0.9003(9) 0.5877(15) 0.070(5) Uani 0.216(19) 1 d D U P D 2
H71D H 0.811389 0.917692 0.586230 0.105 Uiso 0.216(19) 1 calc R U P D 2
H71E H 0.772687 0.926479 0.616267 0.105 Uiso 0.216(19) 1 calc R U P D 2
H71F H 0.742962 0.907594 0.551698 0.105 Uiso 0.216(19) 1 calc R U P D 2
C72A C 0.7278(9) 0.7813(10) 0.5622(10) 0.037(4) Uani 0.216(19) 1 d D U P D 2
H72D H 0.718702 0.790798 0.523852 0.056 Uiso 0.216(19) 1 calc R U P D 2
H72E H 0.696312 0.798990 0.568334 0.056 Uiso 0.216(19) 1 calc R U P D 2
H72F H 0.732324 0.729855 0.569223 0.056 Uiso 0.216(19) 1 calc R U P D 2
C122 C 0.7443(3) 0.2477(2) 0.5572(2) 0.0632(14) Uani 0.766(14) 1 d G U P E 2
H122 H 0.723890 0.222796 0.572475 0.076 Uiso 0.766(14) 1 calc R U P E 2
C121 C 0.7793(3) 0.21043(17) 0.5410(2) 0.0670(14) Uani 0.766(14) 1 d G U P E 2
H121 H 0.782772 0.160072 0.545216 0.080 Uiso 0.766(14) 1 calc R U P E 2
C120 C 0.8092(2) 0.2469(3) 0.51858(19) 0.0676(13) Uani 0.766(14) 1 d G U P E 2
H120 H 0.833058 0.221396 0.507511 0.081 Uiso 0.766(14) 1 calc R U P E 2
C119 C 0.8040(3) 0.3205(3) 0.5124(2) 0.0674(16) Uani 0.766(14) 1 d G U P E 2
H119 H 0.824462 0.345445 0.497063 0.081 Uiso 0.766(14) 1 calc R U P E 2
C118 C 0.7691(3) 0.35781(18) 0.5286(2) 0.0696(17) Uani 0.766(14) 1 d G U P E 2
H118 H 0.765580 0.408170 0.524322 0.084 Uiso 0.766(14) 1 calc R U P E 2
C117 C 0.7392(3) 0.3214(2) 0.55096(19) 0.0730(16) Uani 0.766(14) 1 d G U P E 2
H117 H 0.715294 0.346847 0.562027 0.088 Uiso 0.766(14) 1 calc R U P E 2
C123 C 0.7653(8) 0.3235(7) 0.5578(6) 0.061(3) Uani 0.234(14) 1 d G U P E 1
H123 H 0.744441 0.352867 0.570202 0.073 Uiso 0.234(14) 1 calc R U P E 1
C128 C 0.7748(10) 0.2521(8) 0.5731(7) 0.072(3) Uani 0.234(14) 1 d G U P E 1
H128 H 0.760448 0.232587 0.595995 0.087 Uiso 0.234(14) 1 calc R U P E 1
C127 C 0.8054(10) 0.2092(7) 0.5549(7) 0.076(4) Uani 0.234(14) 1 d G U P E 1
H127 H 0.811858 0.160350 0.565399 0.091 Uiso 0.234(14) 1 calc R U P E 1
C126 C 0.8264(8) 0.2377(9) 0.5214(7) 0.076(3) Uani 0.234(14) 1 d G U P E 1
H126 H 0.847262 0.208392 0.509010 0.091 Uiso 0.234(14) 1 calc R U P E 1
C125 C 0.8169(8) 0.3092(9) 0.5061(8) 0.075(4) Uani 0.234(14) 1 d G U P E 1
H125 H 0.831255 0.328673 0.483215 0.090 Uiso 0.234(14) 1 calc R U P E 1
C124 C 0.7863(7) 0.3521(7) 0.5243(7) 0.055(3) Uani 0.234(14) 1 d G U P E 1
H124 H 0.779844 0.400911 0.513810 0.066 Uiso 0.234(14) 1 calc R U P E 1

loop_
_atom_site_aniso_label
_atom_site_aniso_U_11
_atom_site_aniso_U_22
_atom_site_aniso_U_33
_atom_site_aniso_U_23
_atom_site_aniso_U_13
_atom_site_aniso_U_12
P1 0.0222(2) 0.0200(2) 0.0207(2) 0.00126(18) 0.01127(19) 0.00186(18)
P2 0.0267(2) 0.0223(2) 0.0178(2) 0.00472(18) 0.01144(19) 0.00524(19)
P3 0.0244(2) 0.0200(2) 0.0233(2) 0.00226(19) 0.0145(2) 0.00106(19)
P4 0.0224(2) 0.0231(2) 0.0176(2) 0.00084(18) 0.00936(18) -0.00086(19)
P5 0.0202(2) 0.0199(2) 0.0187(2) 0.00329(18) 0.00914(18) 0.00176(18)
P6 0.0241(2) 0.0220(2) 0.0160(2) 0.00132(18) 0.00889(18) 0.00404(19)
P7 0.0193(2) 0.0200(2) 0.0193(2) 0.00173(18) 0.00781(18) 0.00062(18)
P8 0.0235(2) 0.0229(2) 0.0176(2) 0.00139(18) 0.01122(19) 0.00004(19)
Mg1 0.0196(3) 0.0232(3) 0.0222(3) -0.0001(2) 0.0101(3) 0.0003(2)
Mg2 0.0243(3) 0.0201(3) 0.0228(3) 0.0027(3) 0.0123(3) 0.0028(3)
Mg3 0.0281(3) 0.0243(3) 0.0292(3) 0.0059(3) 0.0190(3) 0.0033(3)
Mg4 0.0213(3) 0.0200(3) 0.0192(3) 0.0029(2) 0.0075(2) 0.0015(2)
N1 0.0229(8) 0.0246(9) 0.0224(8) -0.0010(7) 0.0116(7) -0.0003(7)
N2 0.0207(8) 0.0258(9) 0.0213(8) 0.0032(7) 0.0086(6) 0.0020(7)
N3 0.0275(8) 0.0216(8) 0.0252(8) 0.0049(7) 0.0132(7) 0.0008(7)
N4 0.0233(8) 0.0289(9) 0.0234(8) 0.0006(7) 0.0097(7) 0.0023(7)
N5 0.0403(10) 0.0261(9) 0.0365(10) 0.0055(8) 0.0270(9) 0.0018(8)
N6 0.0268(9) 0.0331(10) 0.0343(10) 0.0090(8) 0.0179(8) 0.0021(7)
N7 0.0245(8) 0.0291(9) 0.0228(8) 0.0071(7) 0.0064(7) -0.0005(7)
N8 0.0224(8) 0.0213(8) 0.0251(8) 0.0010(7) 0.0110(7) 0.0015(7)
C1 0.0307(11) 0.0306(11) 0.0310(11) 0.0017(9) 0.0158(9) -0.0060(9)
C2 0.0217(9) 0.0232(10) 0.0259(10) 0.0047(8) 0.0114(8) 0.0045(8)
C3 0.0280(10) 0.0224(10) 0.0287(10) 0.0020(8) 0.0096(9) -0.0024(8)
C4 0.0238(10) 0.0274(11) 0.0233(10) 0.0007(8) 0.0064(8) -0.0005(8)
C5 0.0564(16) 0.0498(16) 0.0266(12) -0.0030(11) 0.0082(11) -0.0261(13)
C30 0.0637(17) 0.0310(13) 0.0415(14) 0.0145(11) 0.0268(13) 0.0181(12)
C31 0.0285(10) 0.0267(11) 0.0312(11) 0.0072(9) 0.0138(9) 0.0034(9)
C32 0.0268(10) 0.0309(11) 0.0335(11) 0.0034(9) 0.0152(9) 0.0071(9)
C33 0.0252(10) 0.0289(11) 0.0316(11) -0.0019(9) 0.0156(9) -0.0008(8)
C34 0.0410(13) 0.0369(13) 0.0361(12) -0.0056(10) 0.0180(10) 0.0055(10)
C35 0.0393(12) 0.0180(10) 0.0284(10) 0.0057(8) 0.0181(9) 0.0034(8)
C36 0.0397(12) 0.0228(11) 0.0293(11) 0.0069(9) 0.0128(9) 0.0049(9)
C37 0.0548(15) 0.0294(12) 0.0275(11) 0.0045(9) 0.0136(11) 0.0095(11)
C38 0.0719(18) 0.0323(13) 0.0344(13) 0.0070(10) 0.0325(13) 0.0106(12)
C39 0.0643(17) 0.0295(12) 0.0483(15) 0.0056(11) 0.0409(13) 0.0018(11)
C40 0.0460(13) 0.0241(11) 0.0372(12) 0.0015(9) 0.0263(11) -0.0019(10)
C41 0.0352(12) 0.0362(13) 0.0334(12) 0.0084(10) 0.0059(10) -0.0023(10)
C42 0.0493(15) 0.0377(14) 0.0415(14) 0.0064(11) 0.0044(12) -0.0074(12)
C43 0.0449(16) 0.0543(19) 0.084(2) 0.0033(17) 0.0252(16) 0.0005(14)
C47 0.0300(11) 0.0337(12) 0.0257(10) -0.0023(9) 0.0116(9) 0.0068(9)
C48 0.0291(11) 0.0477(15) 0.0352(12) -0.0015(11) 0.0086(10) 0.0027(10)
C49 0.0303(12) 0.0649(18) 0.0358(13) -0.0079(12) 0.0049(10) 0.0018(12)
C50 0.0404(13) 0.0678(18) 0.0243(11) -0.0057(12) 0.0088(10) 0.0164(13)
C51 0.0521(15) 0.0515(15) 0.0234(11) 0.0004(10) 0.0189(11) 0.0168(12)
C52 0.0398(12) 0.0365(12) 0.0237(10) -0.0030(9) 0.0166(9) 0.0090(10)
C53 0.0316(13) 0.0628(18) 0.0458(15) 0.0060(13) 0.0064(11) -0.0102(12)
C54 0.067(2) 0.123(4) 0.074(2) 0.037(2) 0.042(2) 0.015(2)
C55 0.113(4) 0.081(3) 0.084(3) -0.003(2) 0.030(3) -0.049(3)
C56 0.0569(15) 0.0350(13) 0.0242(11) -0.0036(9) 0.0220(11) -0.0019(11)
C57 0.085(2) 0.0402(15) 0.0353(13) 0.0019(11) 0.0365(14) 0.0012(14)
C58 0.0464(15) 0.0475(16) 0.0583(17) -0.0070(13) 0.0272(13) -0.0093(13)
C59 0.111(3) 0.0406(15) 0.0497(16) -0.0096(13) 0.0568(18) -0.0321(16)
C60 0.0610(16) 0.0272(12) 0.0427(13) 0.0011(10) 0.0377(12) -0.0076(11)
C61 0.0678(18) 0.0348(13) 0.0486(15) -0.0006(11) 0.0386(14) -0.0185(12)
C62 0.0394(13) 0.0474(15) 0.0418(13) 0.0028(11) 0.0234(11) -0.0093(11)
C63 0.0434(16) 0.097(3) 0.0556(18) 0.0080(17) 0.0221(14) -0.0303(17)
C64 0.0444(12) 0.0262(11) 0.0379(12) 0.0010(9) 0.0319(11) -0.0026(9)
C65 0.0540(14) 0.0357(12) 0.0312(11) 0.0106(10) 0.0298(11) 0.0114(11)
C66 0.0606(16) 0.0411(14) 0.0329(12) 0.0066(10) 0.0299(12) 0.0077(12)
C67 0.0644(17) 0.0379(14) 0.0454(14) -0.0056(11) 0.0403(14) -0.0051(12)
C68 0.0518(15) 0.0371(13) 0.0621(17) -0.0141(12) 0.0443(14) -0.0079(11)
C69 0.0383(12) 0.0320(12) 0.0553(15) -0.0107(11) 0.0319(12) -0.0094(10)
C73 0.0320(12) 0.0542(17) 0.0695(19) -0.0235(14) 0.0263(13) -0.0040(12)
C74 0.047(2) 0.120(4) 0.141(4) -0.028(3) 0.049(2) -0.035(2)
C75 0.0366(16) 0.057(2) 0.113(3) -0.007(2) 0.0094(18) 0.0056(14)
C76 0.0212(10) 0.0427(14) 0.0423(13) 0.0183(11) 0.0135(9) 0.0036(9)
C77 0.0376(14) 0.0531(17) 0.076(2) 0.0293(15) 0.0301(14) 0.0172(13)
C78 0.0454(17) 0.064(2) 0.091(3) 0.048(2) 0.0263(17) 0.0254(15)
C79 0.0381(15) 0.097(3) 0.060(2) 0.051(2) 0.0156(14) 0.0079(16)
C80 0.0303(12) 0.082(2) 0.0375(14) 0.0238(14) 0.0091(11) -0.0015(14)
C81 0.0205(10) 0.0588(16) 0.0297(11) 0.0145(11) 0.0077(9) -0.0031(10)
C82 0.064(2) 0.055(2) 0.104(3) 0.0166(19) 0.045(2) 0.0314(17)
C83 0.072(2) 0.054(2) 0.139(4) 0.010(2) 0.043(3) 0.0277(19)
C84 0.081(3) 0.102(3) 0.153(5) 0.001(3) 0.076(3) 0.031(3)
C85 0.0290(11) 0.0515(15) 0.0293(11) -0.0015(10) 0.0080(9) -0.0070(11)
C86 0.0453(18) 0.063(2) 0.114(3) -0.014(2) 0.0121(19) -0.0178(16)
C87 0.0442(14) 0.081(2) 0.0241(12) -0.0099(12) 0.0136(11) 0.0002(14)
C88 0.0455(14) 0.0450(15) 0.0350(13) 0.0145(11) 0.0059(11) 0.0135(12)
C89 0.0292(11) 0.0310(12) 0.0316(11) 0.0087(9) 0.0068(9) 0.0018(9)
C90 0.0328(12) 0.0344(13) 0.0438(13) 0.0124(10) 0.0144(10) 0.0164(10)
C91 0.0338(11) 0.0267(11) 0.0377(12) 0.0028(9) 0.0198(10) 0.0055(9)
C92 0.0662(18) 0.0296(13) 0.0542(16) 0.0022(11) 0.0361(14) 0.0147(12)
C93 0.0318(11) 0.0363(12) 0.0221(10) 0.0096(9) 0.0076(9) -0.0007(9)
C94 0.0405(13) 0.0519(16) 0.0300(12) 0.0081(11) 0.0127(10) -0.0126(12)
C95 0.0519(16) 0.0675(19) 0.0338(13) 0.0119(13) 0.0187(12) -0.0180(14)
C96 0.0514(15) 0.073(2) 0.0288(12) 0.0139(12) 0.0191(11) -0.0048(14)
C97 0.0421(13) 0.0541(16) 0.0220(11) 0.0071(10) 0.0086(10) -0.0008(12)
C98 0.0310(11) 0.0370(12) 0.0234(10) 0.0080(9) 0.0059(9) 0.0003(10)
C99 0.0545(16) 0.0620(18) 0.0365(13) 0.0000(12) 0.0191(12) -0.0300(14)
C100 0.0492(16) 0.095(3) 0.0333(14) -0.0015(15) 0.0128(12) -0.0321(17)
C101 0.092(3) 0.064(2) 0.066(2) -0.0019(18) 0.018(2) -0.036(2)
C102 0.0347(12) 0.0389(13) 0.0233(11) 0.0060(9) 0.0055(9) -0.0044(10)
C103 0.0571(19) 0.098(3) 0.0422(16) 0.0329(17) -0.0141(14) -0.0425(19)
C104 0.0640(18) 0.0394(15) 0.0489(16) 0.0053(12) 0.0270(14) -0.0029(13)
C105 0.0286(10) 0.0203(10) 0.0253(10) -0.0029(8) 0.0143(8) 0.0003(8)
C106 0.0307(11) 0.0261(10) 0.0286(10) -0.0035(8) 0.0176(9) 0.0003(8)
C107 0.0449(13) 0.0466(14) 0.0310(12) 0.0015(10) 0.0249(11) 0.0005(11)
C108 0.0415(14) 0.083(2) 0.0227(11) -0.0091(12) 0.0143(10) -0.0069(14)
C109 0.0356(13) 0.0741(19) 0.0306(12) -0.0148(12) 0.0151(10) -0.0184(13)
C110 0.0305(11) 0.0390(13) 0.0285(11) -0.0061(9) 0.0158(9) -0.0070(9)
C111 0.0388(12) 0.0311(12) 0.0400(12) -0.0079(10) 0.0265(10) -0.0071(10)
C112 0.0710(18) 0.0338(13) 0.0712(19) -0.0069(13) 0.0571(16) -0.0095(13)
C113 0.0368(13) 0.0455(15) 0.0697(18) -0.0054(13) 0.0312(13) -0.0036(11)
C114 0.0383(12) 0.0461(14) 0.0338(12) -0.0058(10) 0.0191(10) -0.0156(11)
C115 0.0362(13) 0.085(2) 0.0414(14) 0.0031(14) 0.0210(12) -0.0074(14)
C116 0.105(3) 0.0516(19) 0.105(3) -0.0164(19) 0.078(3) -0.0303(19)
C6 0.015(3) 0.038(5) 0.024(3) -0.001(3) 0.009(2) -0.003(3)
C7 0.028(3) 0.029(4) 0.032(4) -0.011(3) 0.019(3) -0.007(3)
C8 0.036(3) 0.049(4) 0.042(4) -0.017(3) 0.023(3) 0.003(3)
C9 0.040(4) 0.061(5) 0.034(4) -0.012(4) 0.020(3) 0.005(4)
C10 0.040(3) 0.050(5) 0.031(3) -0.006(3) 0.021(2) 0.000(4)
C11 0.025(3) 0.041(5) 0.034(3) -0.005(3) 0.019(2) -0.004(3)
C12 0.031(3) 0.026(3) 0.038(4) 0.001(3) 0.020(3) 0.0055(19)
C13 0.065(4) 0.029(3) 0.085(7) -0.009(4) 0.034(5) 0.003(3)
C14 0.027(3) 0.046(4) 0.053(6) -0.001(3) 0.023(3) 0.007(3)
C15 0.032(3) 0.033(6) 0.020(3) 0.006(4) 0.010(2) -0.008(4)
C16 0.033(3) 0.057(7) 0.034(4) 0.022(5) 0.007(3) -0.013(4)
C17 0.027(3) 0.043(6) 0.030(4) 0.012(4) 0.012(3) 0.000(3)
C18 0.021(3) 0.032(3) 0.022(2) 0.005(2) 0.0107(19) -0.002(2)
C19 0.032(2) 0.040(3) 0.036(3) 0.014(2) 0.017(2) 0.011(2)
C20 0.039(2) 0.039(3) 0.042(3) 0.013(2) 0.017(2) 0.015(2)
C21 0.032(3) 0.044(3) 0.032(2) 0.016(2) 0.010(2) 0.012(2)
C22 0.026(3) 0.043(3) 0.025(2) 0.0072(19) 0.009(2) 0.003(2)
C23 0.020(3) 0.036(2) 0.027(2) 0.0017(19) 0.0031(19) 0.000(2)
C24 0.043(3) 0.050(3) 0.046(3) 0.017(2) 0.029(3) 0.023(2)
C25 0.048(3) 0.097(6) 0.097(5) 0.035(4) 0.042(3) 0.023(3)
C26 0.102(5) 0.047(3) 0.082(5) 0.022(3) 0.065(4) 0.028(3)
C27 0.022(3) 0.042(2) 0.011(2) 0.0013(17) 0.0007(18) 0.000(2)
C28 0.028(4) 0.055(4) 0.042(4) -0.013(3) -0.003(3) -0.002(3)
C29 0.036(3) 0.042(3) 0.022(2) -0.0036(19) 0.007(2) -0.002(2)
C44 0.049(3) 0.049(3) 0.040(3) -0.006(3) 0.030(2) -0.021(3)
C45 0.069(4) 0.055(3) 0.070(3) -0.020(2) 0.032(3) -0.025(2)
C46 0.043(2) 0.064(3) 0.062(3) 0.005(2) 0.030(2) -0.011(2)
C70 0.062(2) 0.067(3) 0.027(2) 0.011(2) 0.023(2) 0.032(2)
C71 0.107(5) 0.062(3) 0.056(3) 0.027(2) 0.053(3) 0.045(3)
C72 0.063(3) 0.098(6) 0.033(2) 0.019(3) 0.0262(19) 0.045(3)
C6A 0.041(6) 0.026(4) 0.030(5) -0.009(4) 0.024(4) -0.008(4)
C7A 0.042(4) 0.039(5) 0.035(5) 0.000(4) 0.026(4) -0.006(3)
C8A 0.046(5) 0.046(5) 0.038(5) -0.008(4) 0.021(4) 0.002(4)
C9A 0.061(5) 0.054(6) 0.033(4) -0.010(4) 0.024(4) 0.003(5)
C10A 0.058(5) 0.040(5) 0.027(3) -0.004(4) 0.019(3) -0.005(4)
C11A 0.041(6) 0.034(6) 0.018(3) -0.003(3) 0.017(3) -0.005(4)
C12A 0.046(5) 0.032(4) 0.043(6) -0.007(4) 0.032(5) -0.004(3)
C13A 0.068(6) 0.039(4) 0.071(7) -0.016(5) 0.036(6) -0.004(4)
C14A 0.051(6) 0.053(6) 0.079(12) -0.006(6) 0.043(7) -0.003(5)
C15A 0.052(5) 0.015(5) 0.027(4) 0.004(3) 0.010(3) 0.001(3)
C16A 0.066(7) 0.045(7) 0.055(7) 0.011(5) 0.011(5) -0.021(5)
C17A 0.073(9) 0.040(8) 0.028(5) 0.013(5) 0.016(5) -0.020(6)
C18A 0.024(4) 0.033(4) 0.027(4) 0.007(3) 0.003(3) 0.006(3)
C19A 0.027(3) 0.054(4) 0.033(3) 0.011(3) 0.019(3) 0.005(3)
C20A 0.031(3) 0.059(4) 0.032(3) 0.014(3) 0.011(3) 0.019(3)
C21A 0.031(4) 0.055(5) 0.031(3) 0.010(3) 0.014(3) 0.008(3)
C22A 0.031(4) 0.056(4) 0.029(3) 0.008(3) 0.015(3) 0.011(3)
C23A 0.029(4) 0.053(4) 0.026(3) 0.014(3) 0.018(3) 0.009(3)
C24A 0.043(3) 0.055(4) 0.033(4) 0.024(3) 0.020(3) 0.019(3)
C25A 0.071(5) 0.075(6) 0.102(6) 0.017(6) 0.067(5) 0.005(5)
C26A 0.077(6) 0.064(4) 0.071(6) 0.010(4) 0.051(5) 0.007(4)
C27A 0.042(5) 0.075(5) 0.042(5) 0.008(4) 0.017(4) 0.023(4)
C28A 0.030(5) 0.100(8) 0.038(5) -0.002(5) 0.004(4) 0.020(5)
C29A 0.080(7) 0.105(8) 0.070(8) -0.021(7) 0.013(6) 0.015(6)
C44A 0.034(7) 0.052(9) 0.053(9) -0.011(8) 0.033(6) -0.006(7)
C45A 0.054(8) 0.044(6) 0.042(6) -0.014(4) 0.027(5) -0.014(5)
C46A 0.034(5) 0.072(11) 0.058(8) -0.019(7) 0.029(6) -0.013(6)
C70A 0.051(5) 0.053(6) 0.025(6) 0.011(5) 0.028(4) 0.006(4)
C71A 0.065(9) 0.051(6) 0.084(12) -0.007(8) 0.028(9) 0.021(6)
C72A 0.035(5) 0.047(8) 0.025(6) 0.016(7) 0.011(4) 0.027(6)
C122 0.091(4) 0.054(2) 0.061(3) 0.003(2) 0.050(3) 0.005(2)
C121 0.101(4) 0.046(2) 0.078(3) 0.021(2) 0.062(3) 0.018(2)
C120 0.087(3) 0.064(3) 0.072(3) 0.020(2) 0.053(3) 0.016(2)
C119 0.094(4) 0.060(3) 0.057(2) 0.001(2) 0.043(2) -0.017(3)
C118 0.123(5) 0.040(2) 0.056(2) -0.0111(19) 0.051(3) -0.011(3)
C117 0.120(4) 0.051(2) 0.066(3) -0.007(2) 0.060(3) 0.009(3)
C123 0.102(6) 0.045(5) 0.052(5) -0.012(4) 0.049(5) 0.010(5)
C128 0.113(6) 0.055(5) 0.061(5) 0.007(5) 0.052(5) -0.002(6)
C127 0.107(6) 0.057(5) 0.064(5) -0.001(5) 0.042(5) -0.003(6)
C126 0.108(6) 0.059(5) 0.066(5) -0.003(5) 0.047(5) 0.007(6)
C125 0.108(6) 0.058(5) 0.062(5) -0.010(5) 0.042(5) 0.003(6)
C124 0.092(6) 0.045(5) 0.055(5) -0.010(4) 0.056(5) 0.003(5)

loop_
_atom_type_symbol
_atom_type_description
_atom_type_scat_dispersion_real
_atom_type_scat_dispersion_imag
_atom_type_scat_source
C C 0.0181 0.0091 'International Tables Vol C Tables 4.2.6.8 and 6.1.1.4'
H H 0.0000 0.0000 'International Tables Vol C Tables 4.2.6.8 and 6.1.1.4'
Mg Mg 0.1719 0.1771 'International Tables Vol C Tables 4.2.6.8 and 6.1.1.4'
N N 0.0311 0.0180 'International Tables Vol C Tables 4.2.6.8 and 6.1.1.4'
P P 0.2955 0.4335 'International Tables Vol C Tables 4.2.6.8 and 6.1.1.4'

loop_
_exptl_crystal_face_index_h
_exptl_crystal_face_index_k
_exptl_crystal_face_index_l
_exptl_crystal_face_perp_dist
0 1 0 0.0239
0 -1 0 0.0461
10 7 -13 0.1160
13 -7 0 0.0379
9 4 8 0.0786
-9 10 4 0.0513
-13 -7 0 0.0373
-2 1 0 0.0262
1 -5 -15 0.1299
1 2 0 0.0196
13 8 -5 0.0571
-2 0 17 0.1340
-14 -4 14 0.1253
13 7 0 0.0256

loop_
_geom_angle_atom_site_label_1
_geom_angle_atom_site_label_2
_geom_angle_atom_site_label_3
_geom_angle
_geom_angle_site_symmetry_1
_geom_angle_site_symmetry_3
_geom_angle_publ_flag
P2 P1 Mg1 108.19(3) . . ?
P2 P1 Mg2 81.33(2) . . ?
P8 P1 P2 97.24(3) . . ?
P8 P1 Mg1 80.63(2) . . ?
P8 P1 Mg2 106.27(3) . . ?
Mg1 P1 Mg2 167.77(3) . . ?
P1 P2 P6 101.95(3) . . ?
P3 P2 P1 93.34(2) . . ?
P3 P2 P6 101.34(3) . . ?
P2 P3 Mg2 82.22(2) . . ?
P2 P3 Mg3 106.87(3) . . ?
P4 P3 P2 97.40(3) . . ?
P4 P3 Mg2 106.09(3) . . ?
P4 P3 Mg3 80.86(2) . . ?
Mg2 P3 Mg3 168.04(3) . . ?
P3 P4 P5 93.02(2) . . ?
P3 P4 P8 102.54(3) . . ?
P5 P4 P8 101.46(3) . . ?
P4 P5 Mg3 82.84(2) . . ?
P4 P5 Mg4 110.16(3) . . ?
P6 P5 P4 97.26(3) . . ?
P6 P5 Mg3 107.27(3) . . ?
P6 P5 Mg4 80.55(2) . . ?
Mg3 P5 Mg4 164.26(3) . . ?
P5 P6 P2 102.67(3) . . ?
P5 P6 P7 92.60(2) . . ?
P7 P6 P2 102.23(3) . . ?
P6 P7 P8 96.84(3) . . ?
P6 P7 Mg1 108.87(3) . . ?
P6 P7 Mg4 81.02(2) . . ?
P8 P7 Mg1 80.76(2) . . ?
P8 P7 Mg4 109.71(3) . . ?
Mg1 P7 Mg4 165.11(3) . . ?
P1 P8 P4 102.26(3) . . ?
P1 P8 P7 93.29(2) . . ?
P7 P8 P4 102.32(3) . . ?
P7 Mg1 P1 74.80(2) . . ?
N1 Mg1 P1 120.38(5) . . ?
N1 Mg1 P7 108.99(5) . . ?
N2 Mg1 P1 130.68(6) . . ?
N2 Mg1 P7 125.63(5) . . ?
N2 Mg1 N1 96.40(7) . . ?
P3 Mg2 P1 74.74(2) . . ?
N3 Mg2 P1 115.83(6) . . ?
N3 Mg2 P3 117.57(5) . . ?
N4 Mg2 P1 127.77(6) . . ?
N4 Mg2 P3 129.35(6) . . ?
N4 Mg2 N3 93.88(7) . . ?
P5 Mg3 P3 74.56(2) . . ?
N5 Mg3 P3 125.38(6) . . ?
N5 Mg3 P5 136.50(6) . . ?
N5 Mg3 N6 94.82(8) . . ?
N6 Mg3 P3 115.92(6) . . ?
N6 Mg3 P5 110.82(6) . . ?
P7 Mg4 P5 73.92(2) . . ?
N7 Mg4 P5 128.59(6) . . ?
N7 Mg4 P7 132.76(6) . . ?
N7 Mg4 N8 94.39(7) . . ?
N8 Mg4 P5 112.56(5) . . ?
N8 Mg4 P7 115.72(5) . . ?
C2 N1 Mg1 114.46(13) . . ?
C2 N1 C6 118.4(8) . . ?
C2 N1 C6A 116.1(10) . . ?
C6 N1 Mg1 127.0(8) . . ?
C6A N1 Mg1 129.0(10) . . ?
C4 N2 Mg1 113.13(13) . . ?
C4 N2 C18 115.6(8) . . ?
C4 N2 C18A 117.1(13) . . ?
C18 N2 Mg1 131.2(8) . . ?
C18A N2 Mg1 129.4(13) . . ?
C31 N3 Mg2 119.86(14) . . ?
C31 N3 C35 115.42(17) . . ?
C35 N3 Mg2 124.63(13) . . ?
C33 N4 Mg2 119.42(14) . . ?
C33 N4 C47 115.33(17) . . ?
C47 N4 Mg2 125.20(14) . . ?
C60 N5 Mg3 112.56(15) . . ?
C60 N5 C64 115.05(17) . . ?
C64 N5 Mg3 132.22(14) . . ?
C62 N6 Mg3 117.01(16) . . ?
C62 N6 C76 116.1(2) . . ?
C76 N6 Mg3 126.91(14) . . ?
C89 N7 Mg4 117.33(14) . . ?
C89 N7 C93 114.01(18) . . ?
C93 N7 Mg4 128.30(14) . . ?
C91 N8 Mg4 118.64(14) . . ?
C91 N8 C105 116.12(17) . . ?
C105 N8 Mg4 125.10(13) . . ?
H1A C1 H1B 109.5 . . ?
H1A C1 H1C 109.5 . . ?
H1B C1 H1C 109.5 . . ?
C2 C1 H1A 109.5 . . ?
C2 C1 H1B 109.5 . . ?
C2 C1 H1C 109.5 . . ?
N1 C2 C1 121.64(18) . . ?
N1 C2 C3 124.51(18) . . ?
C3 C2 C1 113.83(18) . . ?
C2 C3 H3 114.5 . . ?
C4 C3 C2 131.0(2) . . ?
C4 C3 H3 114.5 . . ?
N2 C4 C3 125.19(19) . . ?
N2 C4 C5 119.61(19) . . ?
C3 C4 C5 115.13(19) . . ?
C4 C5 H5A 109.5 . . ?
C4 C5 H5B 109.5 . . ?
C4 C5 H5C 109.5 . . ?
H5A C5 H5B 109.5 . . ?
H5A C5 H5C 109.5 . . ?
H5B C5 H5C 109.5 . . ?
H30A C30 H30B 109.5 . . ?
H30A C30 H30C 109.5 . . ?
H30B C30 H30C 109.5 . . ?
C31 C30 H30A 109.5 . . ?
C31 C30 H30B 109.5 . . ?
C31 C30 H30C 109.5 . . ?
N3 C31 C30 121.19(19) . . ?
N3 C31 C32 124.78(19) . . ?
C32 C31 C30 113.9(2) . . ?
C31 C32 H32 115.3 . . ?
C33 C32 C31 129.4(2) . . ?
C33 C32 H32 115.3 . . ?
N4 C33 C32 124.94(19) . . ?
N4 C33 C34 120.90(19) . . ?
C32 C33 C34 114.10(19) . . ?
C33 C34 H34A 109.5 . . ?
C33 C34 H34B 109.5 . . ?
C33 C34 H34C 109.5 . . ?
H34A C34 H34B 109.5 . . ?
H34A C34 H34C 109.5 . . ?
H34B C34 H34C 109.5 . . ?
C36 C35 N3 119.94(19) . . ?
C40 C35 N3 118.79(19) . . ?
C40 C35 C36 121.2(2) . . ?
C35 C36 C41 121.9(2) . . ?
C37 C36 C35 118.1(2) . . ?
C37 C36 C41 120.0(2) . . ?
C36 C37 H37 119.4 . . ?
C38 C37 C36 121.2(2) . . ?
C38 C37 H37 119.4 . . ?
C37 C38 H38 120.1 . . ?
C39 C38 C37 119.8(2) . . ?
C39 C38 H38 120.1 . . ?
C38 C39 H39 119.3 . . ?
C38 C39 C40 121.4(2) . . ?
C40 C39 H39 119.3 . . ?
C35 C40 C44 123.4(3) . . ?
C35 C40 C44A 119.5(9) . . ?
C39 C40 C35 118.0(2) . . ?
C39 C40 C44 118.5(4) . . ?
C39 C40 C44A 122.4(9) . . ?
C36 C41 H41 107.4 . . ?
C36 C41 C42 112.1(2) . . ?
C36 C41 C43 112.1(2) . . ?
C42 C41 H41 107.4 . . ?
C42 C41 C43 110.2(2) . . ?
C43 C41 H41 107.4 . . ?
C41 C42 H42A 109.5 . . ?
C41 C42 H42B 109.5 . . ?
C41 C42 H42C 109.5 . . ?
H42A C42 H42B 109.5 . . ?
H42A C42 H42C 109.5 . . ?
H42B C42 H42C 109.5 . . ?
C41 C43 H43A 109.5 . . ?
C41 C43 H43B 109.5 . . ?
C41 C43 H43C 109.5 . . ?
H43A C43 H43B 109.5 . . ?
H43A C43 H43C 109.5 . . ?
H43B C43 H43C 109.5 . . ?
C48 C47 N4 119.0(2) . . ?
C52 C47 N4 119.5(2) . . ?
C52 C47 C48 121.5(2) . . ?
C47 C48 C53 122.2(2) . . ?
C49 C48 C47 117.9(2) . . ?
C49 C48 C53 119.8(2) . . ?
C48 C49 H49 119.3 . . ?
C50 C49 C48 121.3(3) . . ?
C50 C49 H49 119.3 . . ?
C49 C50 H50 120.0 . . ?
C49 C50 C51 119.9(2) . . ?
C51 C50 H50 120.0 . . ?
C50 C51 H51 119.4 . . ?
C50 C51 C52 121.3(2) . . ?
C52 C51 H51 119.4 . . ?
C47 C52 C56 121.3(2) . . ?
C51 C52 C47 118.0(2) . . ?
C51 C52 C56 120.6(2) . . ?
C48 C53 H53 107.6 . . ?
C48 C53 C54 110.0(3) . . ?
C54 C53 H53 107.6 . . ?
C55 C53 C48 114.0(3) . . ?
C55 C53 H53 107.6 . . ?
C55 C53 C54 109.8(3) . . ?
C53 C54 H54A 109.5 . . ?
C53 C54 H54B 109.5 . . ?
C53 C54 H54C 109.5 . . ?
H54A C54 H54B 109.5 . . ?
H54A C54 H54C 109.5 . . ?
H54B C54 H54C 109.5 . . ?
C53 C55 H55A 109.5 . . ?
C53 C55 H55B 109.5 . . ?
C53 C55 H55C 109.5 . . ?
H55A C55 H55B 109.5 . . ?
H55A C55 H55C 109.5 . . ?
H55B C55 H55C 109.5 . . ?
C52 C56 H56 107.1 . . ?
C52 C56 C57 113.3(2) . . ?
C52 C56 C58 111.4(2) . . ?
C57 C56 H56 107.1 . . ?
C57 C56 C58 110.4(2) . . ?
C58 C56 H56 107.1 . . ?
C56 C57 H57A 109.5 . . ?
C56 C57 H57B 109.5 . . ?
C56 C57 H57C 109.5 . . ?
H57A C57 H57B 109.5 . . ?
H57A C57 H57C 109.5 . . ?
H57B C57 H57C 109.5 . . ?
C56 C58 H58A 109.5 . . ?
C56 C58 H58B 109.5 . . ?
C56 C58 H58C 109.5 . . ?
H58A C58 H58B 109.5 . . ?
H58A C58 H58C 109.5 . . ?
H58B C58 H58C 109.5 . . ?
H59A C59 H59B 109.5 . . ?
H59A C59 H59C 109.5 . . ?
H59B C59 H59C 109.5 . . ?
C60 C59 H59A 109.5 . . ?
C60 C59 H59B 109.5 . . ?
C60 C59 H59C 109.5 . . ?
N5 C60 C59 119.7(2) . . ?
N5 C60 C61 124.9(2) . . ?
C61 C60 C59 115.4(2) . . ?
C60 C61 H61 115.1 . . ?
C60 C61 C62 129.7(2) . . ?
C62 C61 H61 115.1 . . ?
N6 C62 C61 123.1(2) . . ?
N6 C62 C63 121.8(2) . . ?
C61 C62 C63 115.0(2) . . ?
C62 C63 H63A 109.5 . . ?
C62 C63 H63B 109.5 . . ?
C62 C63 H63C 109.5 . . ?
H63A C63 H63B 109.5 . . ?
H63A C63 H63C 109.5 . . ?
H63B C63 H63C 109.5 . . ?
C65 C64 N5 120.80(19) . . ?
C69 C64 N5 119.4(2) . . ?
C69 C64 C65 119.8(2) . . ?
C64 C65 C70 120.5(4) . . ?
C64 C65 C70A 125.4(10) . . ?
C66 C65 C64 118.9(2) . . ?
C66 C65 C70 120.6(4) . . ?
C66 C65 C70A 115.3(10) . . ?
C65 C66 H66 119.4 . . ?
C67 C66 C65 121.2(3) . . ?
C67 C66 H66 119.4 . . ?
C66 C67 H67 120.3 . . ?
C68 C67 C66 119.5(2) . . ?
C68 C67 H67 120.3 . . ?
C67 C68 H68 119.2 . . ?
C67 C68 C69 121.6(2) . . ?
C69 C68 H68 119.2 . . ?
C64 C69 C73 122.9(2) . . ?
C68 C69 C64 118.9(2) . . ?
C68 C69 C73 118.2(2) . . ?
C69 C73 H73 108.0 . . ?
C69 C73 C74 111.8(3) . . ?
C74 C73 H73 108.0 . . ?
C75 C73 C69 111.1(2) . . ?
C75 C73 H73 108.0 . . ?
C75 C73 C74 109.9(3) . . ?
C73 C74 H74A 109.5 . . ?
C73 C74 H74B 109.5 . . ?
C73 C74 H74C 109.5 . . ?
H74A C74 H74B 109.5 . . ?
H74A C74 H74C 109.5 . . ?
H74B C74 H74C 109.5 . . ?
C73 C75 H75A 109.5 . . ?
C73 C75 H75B 109.5 . . ?
C73 C75 H75C 109.5 . . ?
H75A C75 H75B 109.5 . . ?
H75A C75 H75C 109.5 . . ?
H75B C75 H75C 109.5 . . ?
C77 C76 N6 120.2(2) . . ?
C77 C76 C81 120.8(2) . . ?
C81 C76 N6 119.0(2) . . ?
C76 C77 C78 117.9(3) . . ?
C76 C77 C82 122.6(3) . . ?
C78 C77 C82 119.5(3) . . ?
C77 C78 H78 119.3 . . ?
C79 C78 C77 121.4(3) . . ?
C79 C78 H78 119.3 . . ?
C78 C79 H79 120.0 . . ?
C80 C79 C78 120.0(3) . . ?
C80 C79 H79 120.0 . . ?
C79 C80 H80 119.3 . . ?
C79 C80 C81 121.4(3) . . ?
C81 C80 H80 119.3 . . ?
C76 C81 C85 123.2(2) . . ?
C80 C81 C76 118.2(3) . . ?
C80 C81 C85 118.6(3) . . ?
C77 C82 H82 108.0 . . ?
C77 C82 C83 110.8(3) . . ?
C77 C82 C84 112.3(4) . . ?
C83 C82 H82 108.0 . . ?
C84 C82 H82 108.0 . . ?
C84 C82 C83 109.7(3) . . ?
C82 C83 H83A 109.5 . . ?
C82 C83 H83B 109.5 . . ?
C82 C83 H83C 109.5 . . ?
H83A C83 H83B 109.5 . . ?
H83A C83 H83C 109.5 . . ?
H83B C83 H83C 109.5 . . ?
C82 C84 H84A 109.5 . . ?
C82 C84 H84B 109.5 . . ?
C82 C84 H84C 109.5 . . ?
H84A C84 H84B 109.5 . . ?
H84A C84 H84C 109.5 . . ?
H84B C84 H84C 109.5 . . ?
C81 C85 H85 108.1 . . ?
C81 C85 C86 112.4(2) . . ?
C81 C85 C87 111.1(2) . . ?
C86 C85 H85 108.1 . . ?
C86 C85 C87 109.0(3) . . ?
C87 C85 H85 108.1 . . ?
C85 C86 H86A 109.5 . . ?
C85 C86 H86B 109.5 . . ?
C85 C86 H86C 109.5 . . ?
H86A C86 H86B 109.5 . . ?
H86A C86 H86C 109.5 . . ?
H86B C86 H86C 109.5 . . ?
C85 C87 H87A 109.5 . . ?
C85 C87 H87B 109.5 . . ?
C85 C87 H87C 109.5 . . ?
H87A C87 H87B 109.5 . . ?
H87A C87 H87C 109.5 . . ?
H87B C87 H87C 109.5 . . ?
H88A C88 H88B 109.5 . . ?
H88A C88 H88C 109.5 . . ?
H88B C88 H88C 109.5 . . ?
C89 C88 H88A 109.5 . . ?
C89 C88 H88B 109.5 . . ?
C89 C88 H88C 109.5 . . ?
N7 C89 C88 119.4(2) . . ?
N7 C89 C90 125.3(2) . . ?
C90 C89 C88 115.2(2) . . ?
C89 C90 H90 115.1 . . ?
C89 C90 C91 129.9(2) . . ?
C91 C90 H90 115.1 . . ?
N8 C91 C90 124.1(2) . . ?
N8 C91 C92 121.1(2) . . ?
C90 C91 C92 114.6(2) . . ?
C91 C92 H92A 109.5 . . ?
C91 C92 H92B 109.5 . . ?
C91 C92 H92C 109.5 . . ?
H92A C92 H92B 109.5 . . ?
H92A C92 H92C 109.5 . . ?
H92B C92 H92C 109.5 . . ?
C94 C93 N7 117.5(2) . . ?
C94 C93 C98 120.8(2) . . ?
C98 C93 N7 121.6(2) . . ?
C93 C94 C99 121.5(2) . . ?
C95 C94 C93 118.6(2) . . ?
C95 C94 C99 119.9(2) . . ?
C94 C95 H95 119.5 . . ?
C96 C95 C94 121.0(3) . . ?
C96 C95 H95 119.5 . . ?
C95 C96 H96 120.1 . . ?
C97 C96 C95 119.8(2) . . ?
C97 C96 H96 120.1 . . ?
C96 C97 H97 119.3 . . ?
C96 C97 C98 121.3(2) . . ?
C98 C97 H97 119.3 . . ?
C93 C98 C102 121.0(2) . . ?
C97 C98 C93 118.4(2) . . ?
C97 C98 C102 120.6(2) . . ?
C94 C99 H99 107.4 . . ?
C94 C99 C101 112.1(2) . . ?
C100 C99 C94 110.9(3) . . ?
C100 C99 H99 107.4 . . ?
C100 C99 C101 111.3(3) . . ?
C101 C99 H99 107.4 . . ?
C99 C100 H10A 109.5 . . ?
C99 C100 H10B 109.5 . . ?
C99 C100 H10C 109.5 . . ?
H10A C100 H10B 109.5 . . ?
H10A C100 H10C 109.5 . . ?
H10B C100 H10C 109.5 . . ?
C99 C101 H10D 109.5 . . ?
C99 C101 H10E 109.5 . . ?
C99 C101 H10F 109.5 . . ?
H10D C101 H10E 109.5 . . ?
H10D C101 H10F 109.5 . . ?
H10E C101 H10F 109.5 . . ?
C98 C102 H102 107.9 . . ?
C98 C102 C103 112.8(2) . . ?
C98 C102 C104 110.0(2) . . ?
C103 C102 H102 107.9 . . ?
C104 C102 H102 107.9 . . ?
C104 C102 C103 110.2(2) . . ?
C102 C103 H10G 109.5 . . ?
C102 C103 H10H 109.5 . . ?
C102 C103 H10I 109.5 . . ?
H10G C103 H10H 109.5 . . ?
H10G C103 H10I 109.5 . . ?
H10H C103 H10I 109.5 . . ?
C102 C104 H10J 109.5 . . ?
C102 C104 H10K 109.5 . . ?
C102 C104 H10L 109.5 . . ?
H10J C104 H10K 109.5 . . ?
H10J C104 H10L 109.5 . . ?
H10K C104 H10L 109.5 . . ?
C106 C105 N8 118.37(18) . . ?
C110 C105 N8 121.02(18) . . ?
C110 C105 C106 120.59(19) . . ?
C105 C106 C111 121.72(19) . . ?
C107 C106 C105 118.5(2) . . ?
C107 C106 C111 119.75(19) . . ?
C106 C107 H107 119.3 . . ?
C108 C107 C106 121.3(2) . . ?
C108 C107 H107 119.3 . . ?
C107 C108 H108 120.2 . . ?
C107 C108 C109 119.7(2) . . ?
C109 C108 H108 120.2 . . ?
C108 C109 H109 119.4 . . ?
C108 C109 C110 121.3(2) . . ?
C110 C109 H109 119.4 . . ?
C105 C110 C114 122.60(19) . . ?
C109 C110 C105 118.5(2) . . ?
C109 C110 C114 118.9(2) . . ?
C106 C111 H111 107.8 . . ?
C106 C111 C112 112.3(2) . . ?
C106 C111 C113 111.49(19) . . ?
C112 C111 H111 107.8 . . ?
C112 C111 C113 109.3(2) . . ?
C113 C111 H111 107.8 . . ?
C111 C112 H11A 109.5 . . ?
C111 C112 H11B 109.5 . . ?
C111 C112 H11C 109.5 . . ?
H11A C112 H11B 109.5 . . ?
H11A C112 H11C 109.5 . . ?
H11B C112 H11C 109.5 . . ?
C111 C113 H11D 109.5 . . ?
C111 C113 H11E 109.5 . . ?
C111 C113 H11F 109.5 . . ?
H11D C113 H11E 109.5 . . ?
H11D C113 H11F 109.5 . . ?
H11E C113 H11F 109.5 . . ?
C110 C114 H114 108.1 . . ?
C110 C114 C115 110.3(2) . . ?
C115 C114 H114 108.1 . . ?
C116 C114 C110 111.7(2) . . ?
C116 C114 H114 108.1 . . ?
C116 C114 C115 110.5(3) . . ?
C114 C115 H11G 109.5 . . ?
C114 C115 H11H 109.5 . . ?
C114 C115 H11I 109.5 . . ?
H11G C115 H11H 109.5 . . ?
H11G C115 H11I 109.5 . . ?
H11H C115 H11I 109.5 . . ?
C114 C116 H11J 109.5 . . ?
C114 C116 H11K 109.5 . . ?
C114 C116 H11L 109.5 . . ?
H11J C116 H11K 109.5 . . ?
H11J C116 H11L 109.5 . . ?
H11K C116 H11L 109.5 . . ?
C7 C6 N1 117.8(8) . . ?
C11 C6 N1 121.2(9) . . ?
C11 C6 C7 121.1(8) . . ?
C6 C7 C12 122.0(7) . . ?
C8 C7 C6 117.7(7) . . ?
C8 C7 C12 119.8(7) . . ?
C7 C8 H8 119.4 . . ?
C9 C8 C7 121.2(7) . . ?
C9 C8 H8 119.4 . . ?
C8 C9 H9 119.4 . . ?
C10 C9 C8 121.2(7) . . ?
C10 C9 H9 119.4 . . ?
C9 C10 H10 119.9 . . ?
C9 C10 C11 120.2(8) . . ?
C11 C10 H10 119.9 . . ?
C6 C11 C15 123.1(10) . . ?
C10 C11 C6 118.6(9) . . ?
C10 C11 C15 118.2(9) . . ?
C7 C12 H12 108.1 . . ?
C7 C12 C13 113.2(7) . . ?
C7 C12 C14 107.2(9) . . ?
C13 C12 H12 108.1 . . ?
C13 C12 C14 111.9(7) . . ?
C14 C12 H12 108.1 . . ?
C12 C13 H13A 109.5 . . ?
C12 C13 H13B 109.5 . . ?
C12 C13 H13C 109.5 . . ?
H13A C13 H13B 109.5 . . ?
H13A C13 H13C 109.5 . . ?
H13B C13 H13C 109.5 . . ?
C12 C14 H14A 109.5 . . ?
C12 C14 H14B 109.5 . . ?
C12 C14 H14C 109.5 . . ?
H14A C14 H14B 109.5 . . ?
H14A C14 H14C 109.5 . . ?
H14B C14 H14C 109.5 . . ?
C11 C15 H15 107.8 . . ?
C11 C15 C16 111.8(10) . . ?
C11 C15 C17 114.1(10) . . ?
C16 C15 H15 107.8 . . ?
C17 C15 H15 107.8 . . ?
C17 C15 C16 107.2(7) . . ?
C15 C16 H16A 109.5 . . ?
C15 C16 H16B 109.5 . . ?
C15 C16 H16C 109.5 . . ?
H16A C16 H16B 109.5 . . ?
H16A C16 H16C 109.5 . . ?
H16B C16 H16C 109.5 . . ?
C15 C17 H17A 109.5 . . ?
C15 C17 H17B 109.5 . . ?
C15 C17 H17C 109.5 . . ?
H17A C17 H17B 109.5 . . ?
H17A C17 H17C 109.5 . . ?
H17B C17 H17C 109.5 . . ?
C19 C18 N2 118.0(7) . . ?
C23 C18 N2 121.6(7) . . ?
C23 C18 C19 120.4(7) . . ?
C18 C19 C24 123.0(7) . . ?
C20 C19 C18 118.3(7) . . ?
C20 C19 C24 118.7(6) . . ?
C19 C20 H20 119.2 . . ?
C21 C20 C19 121.6(6) . . ?
C21 C20 H20 119.2 . . ?
C20 C21 H21 120.4 . . ?
C22 C21 C20 119.1(6) . . ?
C22 C21 H21 120.4 . . ?
C21 C22 H22 119.3 . . ?
C21 C22 C23 121.5(7) . . ?
C23 C22 H22 119.3 . . ?
C18 C23 C22 119.1(7) . . ?
C18 C23 C27 122.5(7) . . ?
C22 C23 C27 118.3(7) . . ?
C19 C24 H24 109.2 . . ?
C19 C24 C25 110.0(6) . . ?
C25 C24 H24 109.2 . . ?
C26 C24 C19 109.0(6) . . ?
C26 C24 H24 109.2 . . ?
C26 C24 C25 110.4(6) . . ?
C24 C25 H25A 109.5 . . ?
C24 C25 H25B 109.5 . . ?
C24 C25 H25C 109.5 . . ?
H25A C25 H25B 109.5 . . ?
H25A C25 H25C 109.5 . . ?
H25B C25 H25C 109.5 . . ?
C24 C26 H26A 109.5 . . ?
C24 C26 H26B 109.5 . . ?
C24 C26 H26C 109.5 . . ?
H26A C26 H26B 109.5 . . ?
H26A C26 H26C 109.5 . . ?
H26B C26 H26C 109.5 . . ?
C23 C27 H27 107.8 . . ?
C23 C27 C28 109.3(7) . . ?
C23 C27 C29 113.3(5) . . ?
C28 C27 H27 107.8 . . ?
C28 C27 C29 110.7(6) . . ?
C29 C27 H27 107.8 . . ?
C27 C28 H28A 109.5 . . ?
C27 C28 H28B 109.5 . . ?
C27 C28 H28C 109.5 . . ?
H28A C28 H28B 109.5 . . ?
H28A C28 H28C 109.5 . . ?
H28B C28 H28C 109.5 . . ?
C27 C29 H29A 109.5 . . ?
C27 C29 H29B 109.5 . . ?
C27 C29 H29C 109.5 . . ?
H29A C29 H29B 109.5 . . ?
H29A C29 H29C 109.5 . . ?
H29B C29 H29C 109.5 . . ?
C40 C44 H44 106.4 . . ?
C40 C44 C46 113.0(4) . . ?
C45 C44 C40 113.5(5) . . ?
C45 C44 H44 106.4 . . ?
C45 C44 C46 110.5(5) . . ?
C46 C44 H44 106.4 . . ?
C44 C45 H45A 109.5 . . ?
C44 C45 H45B 109.5 . . ?
C44 C45 H45C 109.5 . . ?
H45A C45 H45B 109.5 . . ?
H45A C45 H45C 109.5 . . ?
H45B C45 H45C 109.5 . . ?
C44 C46 H46A 109.5 . . ?
C44 C46 H46B 109.5 . . ?
C44 C46 H46C 109.5 . . ?
H46A C46 H46B 109.5 . . ?
H46A C46 H46C 109.5 . . ?
H46B C46 H46C 109.5 . . ?
C65 C70 H70 106.3 . . ?
C71 C70 C65 113.4(5) . . ?
C71 C70 H70 106.3 . . ?
C71 C70 C72 109.3(5) . . ?
C72 C70 C65 114.8(6) . . ?
C72 C70 H70 106.3 . . ?
C70 C71 H71A 109.5 . . ?
C70 C71 H71B 109.5 . . ?
C70 C71 H71C 109.5 . . ?
H71A C71 H71B 109.5 . . ?
H71A C71 H71C 109.5 . . ?
H71B C71 H71C 109.5 . . ?
C70 C72 H72A 109.5 . . ?
C70 C72 H72B 109.5 . . ?
C70 C72 H72C 109.5 . . ?
H72A C72 H72B 109.5 . . ?
H72A C72 H72C 109.5 . . ?
H72B C72 H72C 109.5 . . ?
C7A C6A N1 117.5(10) . . ?
C11A C6A N1 122.9(10) . . ?
C11A C6A C7A 119.4(10) . . ?
C6A C7A C12A 121.3(10) . . ?
C8A C7A C6A 120.1(10) . . ?
C8A C7A C12A 118.5(10) . . ?
C7A C8A H8A 120.0 . . ?
C9A C8A C7A 120.0(10) . . ?
C9A C8A H8A 120.0 . . ?
C8A C9A H9A 119.9 . . ?
C10A C9A C8A 120.2(10) . . ?
C10A C9A H9A 119.9 . . ?
C9A C10A H10M 118.8 . . ?
C9A C10A C11A 122.3(10) . . ?
C11A C10A H10M 118.8 . . ?
C6A C11A C15A 126.0(12) . . ?
C10A C11A C6A 117.8(11) . . ?
C10A C11A C15A 116.0(11) . . ?
C7A C12A H12A 107.0 . . ?
C7A C12A C13A 114.5(10) . . ?
C7A C12A C14A 111.3(13) . . ?
C13A C12A H12A 107.0 . . ?
C13A C12A C14A 109.6(10) . . ?
C14A C12A H12A 107.0 . . ?
C12A C13A H13D 109.5 . . ?
C12A C13A H13E 109.5 . . ?
C12A C13A H13F 109.5 . . ?
H13D C13A H13E 109.5 . . ?
H13D C13A H13F 109.5 . . ?
H13E C13A H13F 109.5 . . ?
C12A C14A H14D 109.5 . . ?
C12A C14A H14E 109.5 . . ?
C12A C14A H14F 109.5 . . ?
H14D C14A H14E 109.5 . . ?
H14D C14A H14F 109.5 . . ?
H14E C14A H14F 109.5 . . ?
C11A C15A H15A 108.9 . . ?
C11A C15A C16A 113.2(14) . . ?
C11A C15A C17A 107.9(14) . . ?
C16A C15A H15A 108.9 . . ?
C17A C15A H15A 108.9 . . ?
C17A C15A C16A 109.1(10) . . ?
C15A C16A H16D 109.5 . . ?
C15A C16A H16E 109.5 . . ?
C15A C16A H16F 109.5 . . ?
H16D C16A H16E 109.5 . . ?
H16D C16A H16F 109.5 . . ?
H16E C16A H16F 109.5 . . ?
C15A C17A H17D 109.5 . . ?
C15A C17A H17E 109.5 . . ?
C15A C17A H17F 109.5 . . ?
H17D C17A H17E 109.5 . . ?
H17D C17A H17F 109.5 . . ?
H17E C17A H17F 109.5 . . ?
C19A C18A N2 118.6(11) . . ?
C23A C18A N2 121.7(11) . . ?
C23A C18A C19A 119.4(10) . . ?
C18A C19A C24A 121.5(10) . . ?
C20A C19A C18A 119.3(10) . . ?
C20A C19A C24A 119.2(10) . . ?
C19A C20A H20A 119.8 . . ?
C21A C20A C19A 120.3(10) . . ?
C21A C20A H20A 119.8 . . ?
C20A C21A H21A 119.9 . . ?
C22A C21A C20A 120.3(11) . . ?
C22A C21A H21A 119.9 . . ?
C21A C22A H22A 119.4 . . ?
C21A C22A C23A 121.2(11) . . ?
C23A C22A H22A 119.4 . . ?
C18A C23A C22A 119.4(10) . . ?
C18A C23A C27A 123.2(11) . . ?
C22A C23A C27A 117.0(10) . . ?
C19A C24A H24A 105.4 . . ?
C19A C24A C25A 114.4(10) . . ?
C19A C24A C26A 115.6(9) . . ?
C25A C24A H24A 105.4 . . ?
C25A C24A C26A 109.5(8) . . ?
C26A C24A H24A 105.4 . . ?
C24A C25A H25D 109.5 . . ?
C24A C25A H25E 109.5 . . ?
C24A C25A H25F 109.5 . . ?
H25D C25A H25E 109.5 . . ?
H25D C25A H25F 109.5 . . ?
H25E C25A H25F 109.5 . . ?
C24A C26A H26D 109.5 . . ?
C24A C26A H26E 109.5 . . ?
C24A C26A H26F 109.5 . . ?
H26D C26A H26E 109.5 . . ?
H26D C26A H26F 109.5 . . ?
H26E C26A H26F 109.5 . . ?
C23A C27A H27A 110.2 . . ?
C23A C27A C28A 108.4(13) . . ?
C23A C27A C29A 108.1(11) . . ?
C28A C27A H27A 110.2 . . ?
C28A C27A C29A 109.8(11) . . ?
C29A C27A H27A 110.2 . . ?
C27A C28A H28D 109.5 . . ?
C27A C28A H28E 109.5 . . ?
C27A C28A H28F 109.5 . . ?
H28D C28A H28E 109.5 . . ?
H28D C28A H28F 109.5 . . ?
H28E C28A H28F 109.5 . . ?
C27A C29A H29D 109.5 . . ?
C27A C29A H29E 109.5 . . ?
C27A C29A H29F 109.5 . . ?
H29D C29A H29E 109.5 . . ?
H29D C29A H29F 109.5 . . ?
H29E C29A H29F 109.5 . . ?
C40 C44A H44A 110.0 . . ?
C40 C44A C45A 112.6(13) . . ?
C40 C44A C46A 104.5(12) . . ?
C45A C44A H44A 110.0 . . ?
C45A C44A C46A 109.7(13) . . ?
C46A C44A H44A 110.0 . . ?
C44A C45A H45D 109.5 . . ?
C44A C45A H45E 109.5 . . ?
C44A C45A H45F 109.5 . . ?
H45D C45A H45E 109.5 . . ?
H45D C45A H45F 109.5 . . ?
H45E C45A H45F 109.5 . . ?
C44A C46A H46D 109.5 . . ?
C44A C46A H46E 109.5 . . ?
C44A C46A H46F 109.5 . . ?
H46D C46A H46E 109.5 . . ?
H46D C46A H46F 109.5 . . ?
H46E C46A H46F 109.5 . . ?
C65 C70A H70A 109.1 . . ?
C65 C70A C71A 108.3(14) . . ?
C65 C70A C72A 112.8(17) . . ?
C71A C70A H70A 109.1 . . ?
C72A C70A H70A 109.1 . . ?
C72A C70A C71A 108.5(12) . . ?
C70A C71A H71D 109.5 . . ?
C70A C71A H71E 109.5 . . ?
C70A C71A H71F 109.5 . . ?
H71D C71A H71E 109.5 . . ?
H71D C71A H71F 109.5 . . ?
H71E C71A H71F 109.5 . . ?
C70A C72A H72D 109.5 . . ?
C70A C72A H72E 109.5 . . ?
C70A C72A H72F 109.5 . . ?
H72D C72A H72E 109.5 . . ?
H72D C72A H72F 109.5 . . ?
H72E C72A H72F 109.5 . . ?
C121 C122 H122 120.0 . . ?
C121 C122 C117 120.0 . . ?
C117 C122 H122 120.0 . . ?
C122 C121 H121 120.0 . . ?
C122 C121 C120 120.0 . . ?
C120 C121 H121 120.0 . . ?
C121 C120 H120 120.0 . . ?
C121 C120 C119 120.0 . . ?
C119 C120 H120 120.0 . . ?
C120 C119 H119 120.0 . . ?
C118 C119 C120 120.0 . . ?
C118 C119 H119 120.0 . . ?
C119 C118 H118 120.0 . . ?
C119 C118 C117 120.0 . . ?
C117 C118 H118 120.0 . . ?
C122 C117 H117 120.0 . . ?
C118 C117 C122 120.0 . . ?
C118 C117 H117 120.0 . . ?
C128 C123 H123 120.0 . . ?
C128 C123 C124 120.0 . . ?
C124 C123 H123 120.0 . . ?
C123 C128 H128 120.0 . . ?
C123 C128 C127 120.0 . . ?
C127 C128 H128 120.0 . . ?
C128 C127 H127 120.0 . . ?
C126 C127 C128 120.0 . . ?
C126 C127 H127 120.0 . . ?
C127 C126 H126 120.0 . . ?
C125 C126 C127 120.0 . . ?
C125 C126 H126 120.0 . . ?
C126 C125 H125 120.0 . . ?
C126 C125 C124 120.0 . . ?
C124 C125 H125 120.0 . . ?
C123 C124 H124 120.0 . . ?
C125 C124 C123 120.0 . . ?
C125 C124 H124 120.0 . . ?

loop_
_geom_bond_atom_site_label_1
_geom_bond_atom_site_label_2
_geom_bond_distance
_geom_bond_site_symmetry_2
_geom_bond_publ_flag
P1 P2 2.2156(6) . ?
P1 P8 2.2000(7) . ?
P1 Mg1 2.6553(8) . ?
P1 Mg2 2.6717(8) . ?
P2 P3 2.2128(7) . ?
P2 P6 2.2869(7) . ?
P3 P4 2.2045(7) . ?
P3 Mg2 2.6353(8) . ?
P3 Mg3 2.6921(8) . ?
P4 P5 2.2140(7) . ?
P4 P8 2.2751(7) . ?
P5 P6 2.2034(7) . ?
P5 Mg3 2.5989(8) . ?
P5 Mg4 2.6628(8) . ?
P6 P7 2.2067(7) . ?
P7 P8 2.2189(7) . ?
P7 Mg1 2.6349(8) . ?
P7 Mg4 2.6398(8) . ?
Mg1 N1 2.0809(17) . ?
Mg1 N2 2.0570(17) . ?
Mg2 N3 2.0631(17) . ?
Mg2 N4 2.0614(18) . ?
Mg3 N5 2.0503(18) . ?
Mg3 N6 2.071(2) . ?
Mg4 N7 2.0547(18) . ?
Mg4 N8 2.0786(18) . ?
N1 C2 1.329(3) . ?
N1 C6 1.451(9) . ?
N1 C6A 1.469(10) . ?
N2 C4 1.339(3) . ?
N2 C18 1.454(7) . ?
N2 C18A 1.460(11) . ?
N3 C31 1.328(3) . ?
N3 C35 1.443(3) . ?
N4 C33 1.332(3) . ?
N4 C47 1.443(3) . ?
N5 C60 1.347(3) . ?
N5 C64 1.438(3) . ?
N6 C62 1.319(3) . ?
N6 C76 1.447(3) . ?
N7 C89 1.334(3) . ?
N7 C93 1.452(3) . ?
N8 C91 1.326(3) . ?
N8 C105 1.444(3) . ?
C1 H1A 0.9800 . ?
C1 H1B 0.9800 . ?
C1 H1C 0.9800 . ?
C1 C2 1.518(3) . ?
C2 C3 1.410(3) . ?
C3 H3 0.9500 . ?
C3 C4 1.399(3) . ?
C4 C5 1.519(3) . ?
C5 H5A 0.9800 . ?
C5 H5B 0.9800 . ?
C5 H5C 0.9800 . ?
C30 H30A 0.9800 . ?
C30 H30B 0.9800 . ?
C30 H30C 0.9800 . ?
C30 C31 1.521(3) . ?
C31 C32 1.406(3) . ?
C32 H32 0.9500 . ?
C32 C33 1.395(3) . ?
C33 C34 1.523(3) . ?
C34 H34A 0.9800 . ?
C34 H34B 0.9800 . ?
C34 H34C 0.9800 . ?
C35 C36 1.406(3) . ?
C35 C40 1.401(3) . ?
C36 C37 1.397(3) . ?
C36 C41 1.517(3) . ?
C37 H37 0.9500 . ?
C37 C38 1.380(4) . ?
C38 H38 0.9500 . ?
C38 C39 1.377(4) . ?
C39 H39 0.9500 . ?
C39 C40 1.397(3) . ?
C40 C44 1.528(6) . ?
C40 C44A 1.515(14) . ?
C41 H41 1.0000 . ?
C41 C42 1.528(4) . ?
C41 C43 1.532(4) . ?
C42 H42A 0.9800 . ?
C42 H42B 0.9800 . ?
C42 H42C 0.9800 . ?
C43 H43A 0.9800 . ?
C43 H43B 0.9800 . ?
C43 H43C 0.9800 . ?
C47 C48 1.408(3) . ?
C47 C52 1.404(3) . ?
C48 C49 1.399(3) . ?
C48 C53 1.523(4) . ?
C49 H49 0.9500 . ?
C49 C50 1.380(4) . ?
C50 H50 0.9500 . ?
C50 C51 1.381(4) . ?
C51 H51 0.9500 . ?
C51 C52 1.398(3) . ?
C52 C56 1.521(3) . ?
C53 H53 1.0000 . ?
C53 C54 1.524(5) . ?
C53 C55 1.511(5) . ?
C54 H54A 0.9800 . ?
C54 H54B 0.9800 . ?
C54 H54C 0.9800 . ?
C55 H55A 0.9800 . ?
C55 H55B 0.9800 . ?
C55 H55C 0.9800 . ?
C56 H56 1.0000 . ?
C56 C57 1.523(4) . ?
C56 C58 1.528(4) . ?
C57 H57A 0.9800 . ?
C57 H57B 0.9800 . ?
C57 H57C 0.9800 . ?
C58 H58A 0.9800 . ?
C58 H58B 0.9800 . ?
C58 H58C 0.9800 . ?
C59 H59A 0.9800 . ?
C59 H59B 0.9800 . ?
C59 H59C 0.9800 . ?
C59 C60 1.526(3) . ?
C60 C61 1.386(4) . ?
C61 H61 0.9500 . ?
C61 C62 1.420(3) . ?
C62 C63 1.514(4) . ?
C63 H63A 0.9800 . ?
C63 H63B 0.9800 . ?
C63 H63C 0.9800 . ?
C64 C65 1.408(3) . ?
C64 C69 1.406(3) . ?
C65 C66 1.399(3) . ?
C65 C70 1.522(6) . ?
C65 C70A 1.539(13) . ?
C66 H66 0.9500 . ?
C66 C67 1.381(4) . ?
C67 H67 0.9500 . ?
C67 C68 1.371(4) . ?
C68 H68 0.9500 . ?
C68 C69 1.397(4) . ?
C69 C73 1.518(4) . ?
C73 H73 1.0000 . ?
C73 C74 1.533(4) . ?
C73 C75 1.513(5) . ?
C74 H74A 0.9800 . ?
C74 H74B 0.9800 . ?
C74 H74C 0.9800 . ?
C75 H75A 0.9800 . ?
C75 H75B 0.9800 . ?
C75 H75C 0.9800 . ?
C76 C77 1.398(4) . ?
C76 C81 1.409(4) . ?
C77 C78 1.403(4) . ?
C77 C82 1.510(5) . ?
C78 H78 0.9500 . ?
C78 C79 1.370(5) . ?
C79 H79 0.9500 . ?
C79 C80 1.366(5) . ?
C80 H80 0.9500 . ?
C80 C81 1.392(3) . ?
C81 C85 1.512(4) . ?
C82 H82 1.0000 . ?
C82 C83 1.554(5) . ?
C82 C84 1.531(5) . ?
C83 H83A 0.9800 . ?
C83 H83B 0.9800 . ?
C83 H83C 0.9800 . ?
C84 H84A 0.9800 . ?
C84 H84B 0.9800 . ?
C84 H84C 0.9800 . ?
C85 H85 1.0000 . ?
C85 C86 1.527(4) . ?
C85 C87 1.534(3) . ?
C86 H86A 0.9800 . ?
C86 H86B 0.9800 . ?
C86 H86C 0.9800 . ?
C87 H87A 0.9800 . ?
C87 H87B 0.9800 . ?
C87 H87C 0.9800 . ?
C88 H88A 0.9800 . ?
C88 H88B 0.9800 . ?
C88 H88C 0.9800 . ?
C88 C89 1.520(3) . ?
C89 C90 1.386(3) . ?
C90 H90 0.9500 . ?
C90 C91 1.415(3) . ?
C91 C92 1.525(3) . ?
C92 H92A 0.9800 . ?
C92 H92B 0.9800 . ?
C92 H92C 0.9800 . ?
C93 C94 1.405(3) . ?
C93 C98 1.408(3) . ?
C94 C95 1.397(3) . ?
C94 C99 1.523(4) . ?
C95 H95 0.9500 . ?
C95 C96 1.385(4) . ?
C96 H96 0.9500 . ?
C96 C97 1.381(4) . ?
C97 H97 0.9500 . ?
C97 C98 1.396(3) . ?
C98 C102 1.509(3) . ?
C99 H99 1.0000 . ?
C99 C100 1.514(4) . ?
C99 C101 1.531(5) . ?
C100 H10A 0.9800 . ?
C100 H10B 0.9800 . ?
C100 H10C 0.9800 . ?
C101 H10D 0.9800 . ?
C101 H10E 0.9800 . ?
C101 H10F 0.9800 . ?
C102 H102 1.0000 . ?
C102 C103 1.529(3) . ?
C102 C104 1.510(4) . ?
C103 H10G 0.9800 . ?
C103 H10H 0.9800 . ?
C103 H10I 0.9800 . ?
C104 H10J 0.9800 . ?
C104 H10K 0.9800 . ?
C104 H10L 0.9800 . ?
C105 C106 1.410(3) . ?
C105 C110 1.403(3) . ?
C106 C107 1.390(3) . ?
C106 C111 1.515(3) . ?
C107 H107 0.9500 . ?
C107 C108 1.377(4) . ?
C108 H108 0.9500 . ?
C108 C109 1.383(4) . ?
C109 H109 0.9500 . ?
C109 C110 1.392(3) . ?
C110 C114 1.522(3) . ?
C111 H111 1.0000 . ?
C111 C112 1.519(3) . ?
C111 C113 1.532(3) . ?
C112 H11A 0.9800 . ?
C112 H11B 0.9800 . ?
C112 H11C 0.9800 . ?
C113 H11D 0.9800 . ?
C113 H11E 0.9800 . ?
C113 H11F 0.9800 . ?
C114 H114 1.0000 . ?
C114 C115 1.538(4) . ?
C114 C116 1.514(4) . ?
C115 H11G 0.9800 . ?
C115 H11H 0.9800 . ?
C115 H11I 0.9800 . ?
C116 H11J 0.9800 . ?
C116 H11K 0.9800 . ?
C116 H11L 0.9800 . ?
C6 C7 1.408(9) . ?
C6 C11 1.402(10) . ?
C7 C8 1.392(9) . ?
C7 C12 1.500(8) . ?
C8 H8 0.9500 . ?
C8 C9 1.369(8) . ?
C9 H9 0.9500 . ?
C9 C10 1.368(8) . ?
C10 H10 0.9500 . ?
C10 C11 1.399(10) . ?
C11 C15 1.503(9) . ?
C12 H12 1.0000 . ?
C12 C13 1.524(9) . ?
C12 C14 1.536(8) . ?
C13 H13A 0.9800 . ?
C13 H13B 0.9800 . ?
C13 H13C 0.9800 . ?
C14 H14A 0.9800 . ?
C14 H14B 0.9800 . ?
C14 H14C 0.9800 . ?
C15 H15 1.0000 . ?
C15 C16 1.554(8) . ?
C15 C17 1.545(8) . ?
C16 H16A 0.9800 . ?
C16 H16B 0.9800 . ?
C16 H16C 0.9800 . ?
C17 H17A 0.9800 . ?
C17 H17B 0.9800 . ?
C17 H17C 0.9800 . ?
C18 C19 1.410(9) . ?
C18 C23 1.391(9) . ?
C19 C20 1.401(8) . ?
C19 C24 1.518(8) . ?
C20 H20 0.9500 . ?
C20 C21 1.385(7) . ?
C21 H21 0.9500 . ?
C21 C22 1.370(7) . ?
C22 H22 0.9500 . ?
C22 C23 1.401(8) . ?
C23 C27 1.514(7) . ?
C24 H24 1.0000 . ?
C24 C25 1.545(8) . ?
C24 C26 1.515(8) . ?
C25 H25A 0.9800 . ?
C25 H25B 0.9800 . ?
C25 H25C 0.9800 . ?
C26 H26A 0.9800 . ?
C26 H26B 0.9800 . ?
C26 H26C 0.9800 . ?
C27 H27 1.0000 . ?
C27 C28 1.523(7) . ?
C27 C29 1.535(7) . ?
C28 H28A 0.9800 . ?
C28 H28B 0.9800 . ?
C28 H28C 0.9800 . ?
C29 H29A 0.9800 . ?
C29 H29B 0.9800 . ?
C29 H29C 0.9800 . ?
C44 H44 1.0000 . ?
C44 C45 1.522(7) . ?
C44 C46 1.541(7) . ?
C45 H45A 0.9800 . ?
C45 H45B 0.9800 . ?
C45 H45C 0.9800 . ?
C46 H46A 0.9800 . ?
C46 H46B 0.9800 . ?
C46 H46C 0.9800 . ?
C70 H70 1.0000 . ?
C70 C71 1.504(7) . ?
C70 C72 1.520(6) . ?
C71 H71A 0.9800 . ?
C71 H71B 0.9800 . ?
C71 H71C 0.9800 . ?
C72 H72A 0.9800 . ?
C72 H72B 0.9800 . ?
C72 H72C 0.9800 . ?
C6A C7A 1.416(11) . ?
C6A C11A 1.403(11) . ?
C7A C8A 1.394(11) . ?
C7A C12A 1.507(10) . ?
C8A H8A 0.9500 . ?
C8A C9A 1.368(10) . ?
C9A H9A 0.9500 . ?
C9A C10A 1.368(10) . ?
C10A H10M 0.9500 . ?
C10A C11A 1.400(11) . ?
C11A C15A 1.507(11) . ?
C12A H12A 1.0000 . ?
C12A C13A 1.533(11) . ?
C12A C14A 1.543(11) . ?
C13A H13D 0.9800 . ?
C13A H13E 0.9800 . ?
C13A H13F 0.9800 . ?
C14A H14D 0.9800 . ?
C14A H14E 0.9800 . ?
C14A H14F 0.9800 . ?
C15A H15A 1.0000 . ?
C15A C16A 1.546(12) . ?
C15A C17A 1.529(12) . ?
C16A H16D 0.9800 . ?
C16A H16E 0.9800 . ?
C16A H16F 0.9800 . ?
C17A H17D 0.9800 . ?
C17A H17E 0.9800 . ?
C17A H17F 0.9800 . ?
C18A C19A 1.399(11) . ?
C18A C23A 1.389(12) . ?
C19A C20A 1.396(11) . ?
C19A C24A 1.503(10) . ?
C20A H20A 0.9500 . ?
C20A C21A 1.377(10) . ?
C21A H21A 0.9500 . ?
C21A C22A 1.350(9) . ?
C22A H22A 0.9500 . ?
C22A C23A 1.394(11) . ?
C23A C27A 1.515(11) . ?
C24A H24A 1.0000 . ?
C24A C25A 1.518(11) . ?
C24A C26A 1.536(10) . ?
C25A H25D 0.9800 . ?
C25A H25E 0.9800 . ?
C25A H25F 0.9800 . ?
C26A H26D 0.9800 . ?
C26A H26E 0.9800 . ?
C26A H26F 0.9800 . ?
C27A H27A 1.0000 . ?
C27A C28A 1.517(12) . ?
C27A C29A 1.563(12) . ?
C28A H28D 0.9800 . ?
C28A H28E 0.9800 . ?
C28A H28F 0.9800 . ?
C29A H29D 0.9800 . ?
C29A H29E 0.9800 . ?
C29A H29F 0.9800 . ?
C44A H44A 1.0000 . ?
C44A C45A 1.528(14) . ?
C44A C46A 1.540(14) . ?
C45A H45D 0.9800 . ?
C45A H45E 0.9800 . ?
C45A H45F 0.9800 . ?
C46A H46D 0.9800 . ?
C46A H46E 0.9800 . ?
C46A H46F 0.9800 . ?
C70A H70A 1.0000 . ?
C70A C71A 1.548(14) . ?
C70A C72A 1.541(14) . ?
C71A H71D 0.9800 . ?
C71A H71E 0.9800 . ?
C71A H71F 0.9800 . ?
C72A H72D 0.9800 . ?
C72A H72E 0.9800 . ?
C72A H72F 0.9800 . ?
C122 H122 0.9500 . ?
C122 C121 1.3900 . ?
C122 C117 1.3900 . ?
C121 H121 0.9500 . ?
C121 C120 1.3900 . ?
C120 H120 0.9500 . ?
C120 C119 1.3900 . ?
C119 H119 0.9500 . ?
C119 C118 1.3900 . ?
C118 H118 0.9500 . ?
C118 C117 1.3900 . ?
C117 H117 0.9500 . ?
C123 H123 0.9500 . ?
C123 C128 1.3900 . ?
C123 C124 1.3900 . ?
C128 H128 0.9500 . ?
C128 C127 1.3900 . ?
C127 H127 0.9500 . ?
C127 C126 1.3900 . ?
C126 H126 0.9500 . ?
C126 C125 1.3900 . ?
C125 H125 0.9500 . ?
C125 C124 1.3900 . ?
C124 H124 0.9500 . ?

loop_
_geom_torsion_atom_site_label_1
_geom_torsion_atom_site_label_2
_geom_torsion_atom_site_label_3
_geom_torsion_atom_site_label_4
_geom_torsion
_geom_torsion_site_symmetry_1
_geom_torsion_site_symmetry_2
_geom_torsion_site_symmetry_3
_geom_torsion_site_symmetry_4
_geom_torsion_publ_flag
Mg1 N1 C2 C1 171.71(15) . . . . ?
Mg1 N1 C2 C3 -10.4(3) . . . . ?
Mg1 N1 C6 C7 73.5(14) . . . . ?
Mg1 N1 C6 C11 -107.4(15) . . . . ?
Mg1 N1 C6A C7A 86(2) . . . . ?
Mg1 N1 C6A C11A -99(2) . . . . ?
Mg1 N2 C4 C3 20.1(3) . . . . ?
Mg1 N2 C4 C5 -163.08(19) . . . . ?
Mg1 N2 C18 C19 -90.7(14) . . . . ?
Mg1 N2 C18 C23 90.1(16) . . . . ?
Mg1 N2 C18A C19A -106(2) . . . . ?
Mg1 N2 C18A C23A 80(3) . . . . ?
Mg2 N3 C31 C30 -176.87(18) . . . . ?
Mg2 N3 C31 C32 6.6(3) . . . . ?
Mg2 N3 C35 C36 91.1(2) . . . . ?
Mg2 N3 C35 C40 -91.6(2) . . . . ?
Mg2 N4 C33 C32 -11.9(3) . . . . ?
Mg2 N4 C33 C34 171.30(16) . . . . ?
Mg2 N4 C47 C48 103.5(2) . . . . ?
Mg2 N4 C47 C52 -78.5(2) . . . . ?
Mg3 N5 C60 C59 -154.0(2) . . . . ?
Mg3 N5 C60 C61 28.2(3) . . . . ?
Mg3 N5 C64 C65 63.4(3) . . . . ?
Mg3 N5 C64 C69 -115.3(2) . . . . ?
Mg3 N6 C62 C61 -1.1(3) . . . . ?
Mg3 N6 C62 C63 -177.0(2) . . . . ?
Mg3 N6 C76 C77 85.1(3) . . . . ?
Mg3 N6 C76 C81 -97.5(2) . . . . ?
Mg4 N7 C89 C88 167.16(18) . . . . ?
Mg4 N7 C89 C90 -17.6(3) . . . . ?
Mg4 N7 C93 C94 91.1(3) . . . . ?
Mg4 N7 C93 C98 -92.6(2) . . . . ?
Mg4 N8 C91 C90 4.2(3) . . . . ?
Mg4 N8 C91 C92 178.90(17) . . . . ?
Mg4 N8 C105 C106 90.6(2) . . . . ?
Mg4 N8 C105 C110 -90.9(2) . . . . ?
N1 C2 C3 C4 -21.5(4) . . . . ?
N1 C6 C7 C8 175.9(11) . . . . ?
N1 C6 C7 C12 3(2) . . . . ?
N1 C6 C11 C10 -177.7(13) . . . . ?
N1 C6 C11 C15 7(2) . . . . ?
N1 C6A C7A C8A 175.6(16) . . . . ?
N1 C6A C7A C12A -3(3) . . . . ?
N1 C6A C11A C10A -171.9(17) . . . . ?
N1 C6A C11A C15A 2(3) . . . . ?
N2 C18 C19 C20 178.8(11) . . . . ?
N2 C18 C19 C24 -1(2) . . . . ?
N2 C18 C23 C22 -179.2(11) . . . . ?
N2 C18 C23 C27 1(2) . . . . ?
N2 C18A C19A C20A -176.1(18) . . . . ?
N2 C18A C19A C24A 3(3) . . . . ?
N2 C18A C23A C22A 177.6(19) . . . . ?
N2 C18A C23A C27A 4(4) . . . . ?
N3 C31 C32 C33 18.1(4) . . . . ?
N3 C35 C36 C37 172.18(19) . . . . ?
N3 C35 C36 C41 -6.4(3) . . . . ?
N3 C35 C40 C39 -171.9(2) . . . . ?
N3 C35 C40 C44 10.9(4) . . . . ?
N3 C35 C40 C44A 4.8(9) . . . . ?
N4 C47 C48 C49 176.0(2) . . . . ?
N4 C47 C48 C53 -5.6(4) . . . . ?
N4 C47 C52 C51 -176.14(19) . . . . ?
N4 C47 C52 C56 0.3(3) . . . . ?
N5 C60 C61 C62 11.8(5) . . . . ?
N5 C64 C65 C66 176.6(2) . . . . ?
N5 C64 C65 C70 -4.8(5) . . . . ?
N5 C64 C65 C70A -10.6(10) . . . . ?
N5 C64 C69 C68 -177.5(2) . . . . ?
N5 C64 C69 C73 5.1(3) . . . . ?
N6 C76 C77 C78 172.6(2) . . . . ?
N6 C76 C77 C82 -6.9(4) . . . . ?
N6 C76 C81 C80 -171.7(2) . . . . ?
N6 C76 C81 C85 6.7(3) . . . . ?
N7 C89 C90 C91 -14.0(4) . . . . ?
N7 C93 C94 C95 177.6(2) . . . . ?
N7 C93 C94 C99 -4.3(4) . . . . ?
N7 C93 C98 C97 -178.3(2) . . . . ?
N7 C93 C98 C102 2.1(3) . . . . ?
N8 C105 C106 C107 175.13(19) . . . . ?
N8 C105 C106 C111 -3.0(3) . . . . ?
N8 C105 C110 C109 -174.2(2) . . . . ?
N8 C105 C110 C114 5.9(3) . . . . ?
C1 C2 C3 C4 156.6(2) . . . . ?
C2 N1 C6 C7 -102.9(14) . . . . ?
C2 N1 C6 C11 76.2(16) . . . . ?
C2 N1 C6A C7A -102.0(18) . . . . ?
C2 N1 C6A C11A 73(2) . . . . ?
C2 C3 C4 N2 15.4(4) . . . . ?
C2 C3 C4 C5 -161.5(2) . . . . ?
C4 N2 C18 C19 89.2(15) . . . . ?
C4 N2 C18 C23 -90.0(14) . . . . ?
C4 N2 C18A C19A 82(3) . . . . ?
C4 N2 C18A C23A -92(2) . . . . ?
C30 C31 C32 C33 -158.7(2) . . . . ?
C31 N3 C35 C36 -92.5(2) . . . . ?
C31 N3 C35 C40 84.7(2) . . . . ?
C31 C32 C33 N4 -14.9(4) . . . . ?
C31 C32 C33 C34 162.1(2) . . . . ?
C33 N4 C47 C48 -73.9(3) . . . . ?
C33 N4 C47 C52 104.1(2) . . . . ?
C35 N3 C31 C30 6.6(3) . . . . ?
C35 N3 C31 C32 -170.0(2) . . . . ?
C35 C36 C37 C38 1.0(3) . . . . ?
C35 C36 C41 C42 -141.1(2) . . . . ?
C35 C36 C41 C43 94.5(3) . . . . ?
C35 C40 C44 C45 -119.3(5) . . . . ?
C35 C40 C44 C46 113.9(6) . . . . ?
C35 C40 C44A C45A -90.8(17) . . . . ?
C35 C40 C44A C46A 150.3(11) . . . . ?
C36 C35 C40 C39 5.3(3) . . . . ?
C36 C35 C40 C44 -172.0(3) . . . . ?
C36 C35 C40 C44A -178.0(8) . . . . ?
C36 C37 C38 C39 2.6(4) . . . . ?
C37 C36 C41 C42 40.3(3) . . . . ?
C37 C36 C41 C43 -84.1(3) . . . . ?
C37 C38 C39 C40 -2.2(4) . . . . ?
C38 C39 C40 C35 -1.7(4) . . . . ?
C38 C39 C40 C44 175.7(3) . . . . ?
C38 C39 C40 C44A -178.2(8) . . . . ?
C39 C40 C44 C45 63.4(6) . . . . ?
C39 C40 C44 C46 -63.4(6) . . . . ?
C39 C40 C44A C45A 85.7(14) . . . . ?
C39 C40 C44A C46A -33.2(17) . . . . ?
C40 C35 C36 C37 -5.0(3) . . . . ?
C40 C35 C36 C41 176.4(2) . . . . ?
C41 C36 C37 C38 179.6(2) . . . . ?
C47 N4 C33 C32 165.7(2) . . . . ?
C47 N4 C33 C34 -11.1(3) . . . . ?
C47 C48 C49 C50 0.6(4) . . . . ?
C47 C48 C53 C54 -97.8(3) . . . . ?
C47 C48 C53 C55 138.4(3) . . . . ?
C47 C52 C56 C57 150.9(2) . . . . ?
C47 C52 C56 C58 -83.9(3) . . . . ?
C48 C47 C52 C51 1.8(3) . . . . ?
C48 C47 C52 C56 178.3(2) . . . . ?
C48 C49 C50 C51 0.9(4) . . . . ?
C49 C48 C53 C54 80.6(3) . . . . ?
C49 C48 C53 C55 -43.2(4) . . . . ?
C49 C50 C51 C52 -1.1(4) . . . . ?
C50 C51 C52 C47 -0.3(3) . . . . ?
C50 C51 C52 C56 -176.7(2) . . . . ?
C51 C52 C56 C57 -32.7(3) . . . . ?
C51 C52 C56 C58 92.5(3) . . . . ?
C52 C47 C48 C49 -2.0(4) . . . . ?
C52 C47 C48 C53 176.4(2) . . . . ?
C53 C48 C49 C50 -177.9(3) . . . . ?
C59 C60 C61 C62 -166.1(3) . . . . ?
C60 N5 C64 C65 -111.5(2) . . . . ?
C60 N5 C64 C69 69.8(3) . . . . ?
C60 C61 C62 N6 -28.8(5) . . . . ?
C60 C61 C62 C63 147.4(3) . . . . ?
C62 N6 C76 C77 -94.2(3) . . . . ?
C62 N6 C76 C81 83.2(3) . . . . ?
C64 N5 C60 C59 21.9(3) . . . . ?
C64 N5 C60 C61 -155.9(3) . . . . ?
C64 C65 C66 C67 2.2(4) . . . . ?
C64 C65 C70 C71 73.9(7) . . . . ?
C64 C65 C70 C72 -159.5(5) . . . . ?
C64 C65 C70A C71A 97.7(17) . . . . ?
C64 C65 C70A C72A -142.2(13) . . . . ?
C64 C69 C73 C74 -125.5(3) . . . . ?
C64 C69 C73 C75 111.3(3) . . . . ?
C65 C64 C69 C68 3.8(3) . . . . ?
C65 C64 C69 C73 -173.6(2) . . . . ?
C65 C66 C67 C68 1.2(4) . . . . ?
C66 C65 C70 C71 -107.5(5) . . . . ?
C66 C65 C70 C72 19.0(7) . . . . ?
C66 C65 C70A C71A -89.3(18) . . . . ?
C66 C65 C70A C72A 30.8(19) . . . . ?
C66 C67 C68 C69 -2.2(4) . . . . ?
C67 C68 C69 C64 -0.3(4) . . . . ?
C67 C68 C69 C73 177.2(2) . . . . ?
C68 C69 C73 C74 57.1(4) . . . . ?
C68 C69 C73 C75 -66.1(4) . . . . ?
C69 C64 C65 C66 -4.7(3) . . . . ?
C69 C64 C65 C70 173.9(4) . . . . ?
C69 C64 C65 C70A 168.1(10) . . . . ?
C76 N6 C62 C61 178.2(2) . . . . ?
C76 N6 C62 C63 2.3(4) . . . . ?
C76 C77 C78 C79 -0.1(5) . . . . ?
C76 C77 C82 C83 -115.9(3) . . . . ?
C76 C77 C82 C84 121.1(3) . . . . ?
C76 C81 C85 C86 -104.4(3) . . . . ?
C76 C81 C85 C87 133.2(2) . . . . ?
C77 C76 C81 C80 5.7(3) . . . . ?
C77 C76 C81 C85 -175.9(2) . . . . ?
C77 C78 C79 C80 4.0(5) . . . . ?
C78 C77 C82 C83 64.7(4) . . . . ?
C78 C77 C82 C84 -58.4(4) . . . . ?
C78 C79 C80 C81 -3.0(4) . . . . ?
C79 C80 C81 C76 -1.8(4) . . . . ?
C79 C80 C81 C85 179.7(2) . . . . ?
C80 C81 C85 C86 74.0(3) . . . . ?
C80 C81 C85 C87 -48.4(3) . . . . ?
C81 C76 C77 C78 -4.8(4) . . . . ?
C81 C76 C77 C82 175.7(3) . . . . ?
C82 C77 C78 C79 179.4(3) . . . . ?
C88 C89 C90 C91 161.4(3) . . . . ?
C89 N7 C93 C94 -81.9(3) . . . . ?
C89 N7 C93 C98 94.5(3) . . . . ?
C89 C90 C91 N8 22.0(4) . . . . ?
C89 C90 C91 C92 -153.0(3) . . . . ?
C91 N8 C105 C106 -85.0(2) . . . . ?
C91 N8 C105 C110 93.5(2) . . . . ?
C93 N7 C89 C88 -19.1(3) . . . . ?
C93 N7 C89 C90 156.2(2) . . . . ?
C93 C94 C95 C96 0.2(5) . . . . ?
C93 C94 C99 C100 -109.5(3) . . . . ?
C93 C94 C99 C101 125.4(3) . . . . ?
C93 C98 C102 C103 -147.6(3) . . . . ?
C93 C98 C102 C104 89.0(3) . . . . ?
C94 C93 C98 C97 -2.0(4) . . . . ?
C94 C93 C98 C102 178.3(2) . . . . ?
C94 C95 C96 C97 -0.6(5) . . . . ?
C95 C94 C99 C100 68.6(3) . . . . ?
C95 C94 C99 C101 -56.5(4) . . . . ?
C95 C96 C97 C98 -0.3(4) . . . . ?
C96 C97 C98 C93 1.6(4) . . . . ?
C96 C97 C98 C102 -178.8(2) . . . . ?
C97 C98 C102 C103 32.8(4) . . . . ?
C97 C98 C102 C104 -90.6(3) . . . . ?
C98 C93 C94 C95 1.2(4) . . . . ?
C98 C93 C94 C99 179.3(2) . . . . ?
C99 C94 C95 C96 -178.0(3) . . . . ?
C105 N8 C91 C90 -179.8(2) . . . . ?
C105 N8 C91 C92 -5.1(3) . . . . ?
C105 C106 C107 C108 0.3(4) . . . . ?
C105 C106 C111 C112 -138.9(2) . . . . ?
C105 C106 C111 C113 98.0(2) . . . . ?
C105 C110 C114 C115 120.6(3) . . . . ?
C105 C110 C114 C116 -116.2(3) . . . . ?
C106 C105 C110 C109 4.3(3) . . . . ?
C106 C105 C110 C114 -175.6(2) . . . . ?
C106 C107 C108 C109 1.8(4) . . . . ?
C107 C106 C111 C112 43.0(3) . . . . ?
C107 C106 C111 C113 -80.1(3) . . . . ?
C107 C108 C109 C110 -0.8(5) . . . . ?
C108 C109 C110 C105 -2.2(4) . . . . ?
C108 C109 C110 C114 177.7(3) . . . . ?
C109 C110 C114 C115 -59.4(3) . . . . ?
C109 C110 C114 C116 63.9(4) . . . . ?
C110 C105 C106 C107 -3.4(3) . . . . ?
C110 C105 C106 C111 178.5(2) . . . . ?
C111 C106 C107 C108 178.5(2) . . . . ?
C6 N1 C2 C1 -11.4(6) . . . . ?
C6 N1 C2 C3 166.5(5) . . . . ?
C6 C7 C8 C9 2.7(17) . . . . ?
C6 C7 C12 C13 -148.5(12) . . . . ?
C6 C7 C12 C14 87.6(14) . . . . ?
C6 C11 C15 C16 -126.9(15) . . . . ?
C6 C11 C15 C17 111.3(16) . . . . ?
C7 C6 C11 C10 1(2) . . . . ?
C7 C6 C11 C15 -174.1(14) . . . . ?
C7 C8 C9 C10 -0.2(15) . . . . ?
C8 C7 C12 C13 39.3(13) . . . . ?
C8 C7 C12 C14 -84.6(12) . . . . ?
C8 C9 C10 C11 -1.8(15) . . . . ?
C9 C10 C11 C6 1.2(19) . . . . ?
C9 C10 C11 C15 176.9(10) . . . . ?
C10 C11 C15 C16 57.7(16) . . . . ?
C10 C11 C15 C17 -64.2(16) . . . . ?
C11 C6 C7 C8 -3(2) . . . . ?
C11 C6 C7 C12 -175.7(13) . . . . ?
C12 C7 C8 C9 175.3(9) . . . . ?
C18 N2 C4 C3 -159.9(5) . . . . ?
C18 N2 C4 C5 17.0(5) . . . . ?
C18 C19 C20 C21 2.0(16) . . . . ?
C18 C19 C24 C25 -119.3(13) . . . . ?
C18 C19 C24 C26 119.6(13) . . . . ?
C18 C23 C27 C28 -101.1(13) . . . . ?
C18 C23 C27 C29 135.0(11) . . . . ?
C19 C18 C23 C22 2(2) . . . . ?
C19 C18 C23 C27 -178.5(12) . . . . ?
C19 C20 C21 C22 -1.6(12) . . . . ?
C20 C19 C24 C25 61.0(11) . . . . ?
C20 C19 C24 C26 -60.1(10) . . . . ?
C20 C21 C22 C23 1.2(12) . . . . ?
C21 C22 C23 C18 -1.2(15) . . . . ?
C21 C22 C23 C27 178.9(7) . . . . ?
C22 C23 C27 C28 78.9(10) . . . . ?
C22 C23 C27 C29 -45.1(9) . . . . ?
C23 C18 C19 C20 -2(2) . . . . ?
C23 C18 C19 C24 178.3(12) . . . . ?
C24 C19 C20 C21 -178.2(8) . . . . ?
C70 C65 C66 C67 -176.4(4) . . . . ?
C6A N1 C2 C1 -1.7(7) . . . . ?
C6A N1 C2 C3 176.2(7) . . . . ?
C6A C7A C8A C9A -3(2) . . . . ?
C6A C7A C12A C13A -143.9(17) . . . . ?
C6A C7A C12A C14A 91(2) . . . . ?
C6A C11A C15A C16A -123(2) . . . . ?
C6A C11A C15A C17A 116(2) . . . . ?
C7A C6A C11A C10A 3(3) . . . . ?
C7A C6A C11A C15A 177.3(19) . . . . ?
C7A C8A C9A C10A 2(2) . . . . ?
C8A C7A C12A C13A 37.7(19) . . . . ?
C8A C7A C12A C14A -87.3(17) . . . . ?
C8A C9A C10A C11A 2(2) . . . . ?
C9A C10A C11A C6A -4(3) . . . . ?
C9A C10A C11A C15A -178.9(14) . . . . ?
C10A C11A C15A C16A 51(2) . . . . ?
C10A C11A C15A C17A -70(2) . . . . ?
C11A C6A C7A C8A 0(3) . . . . ?
C11A C6A C7A C12A -178.3(18) . . . . ?
C12A C7A C8A C9A 175.6(13) . . . . ?
C18A N2 C4 C3 -166.6(7) . . . . ?
C18A N2 C4 C5 10.3(7) . . . . ?
C18A C19A C20A C21A -1(3) . . . . ?
C18A C19A C24A C25A -96(2) . . . . ?
C18A C19A C24A C26A 136(2) . . . . ?
C18A C23A C27A C28A -122(2) . . . . ?
C18A C23A C27A C29A 119(2) . . . . ?
C19A C18A C23A C22A 3(4) . . . . ?
C19A C18A C23A C27A -170(2) . . . . ?
C19A C20A C21A C22A 1(2) . . . . ?
C20A C19A C24A C25A 83.9(16) . . . . ?
C20A C19A C24A C26A -44.7(17) . . . . ?
C20A C21A C22A C23A 1(2) . . . . ?
C21A C22A C23A C18A -3(3) . . . . ?
C21A C22A C23A C27A 170.7(14) . . . . ?
C22A C23A C27A C28A 64.8(18) . . . . ?
C22A C23A C27A C29A -54.1(17) . . . . ?
C23A C18A C19A C20A -1(4) . . . . ?
C23A C18A C19A C24A 178.0(19) . . . . ?
C24A C19A C20A C21A 179.9(12) . . . . ?
C70A C65 C66 C67 -171.3(9) . . . . ?
C122 C121 C120 C119 0.0 . . . . ?
C121 C122 C117 C118 0.0 . . . . ?
C121 C120 C119 C118 0.0 . . . . ?
C120 C119 C118 C117 0.0 . . . . ?
C119 C118 C117 C122 0.0 . . . . ?
C117 C122 C121 C120 0.0 . . . . ?
C123 C128 C127 C126 0.0 . . . . ?
C128 C123 C124 C125 0.0 . . . . ?
C128 C127 C126 C125 0.0 . . . . ?
C127 C126 C125 C124 0.0 . . . . ?
C126 C125 C124 C123 0.0 . . . . ?
C124 C123 C128 C127 0.0 . . . . ?

loop_
_exptl_oxdiff_crystal_face_indexfrac_h
_exptl_oxdiff_crystal_face_indexfrac_k
_exptl_oxdiff_crystal_face_indexfrac_l
_exptl_oxdiff_crystal_face_x
_exptl_oxdiff_crystal_face_y
_exptl_oxdiff_crystal_face_z
0.0006 1.0020 -0.0009 -0.0170 0.0290 -0.0752
-0.0006 -1.0020 0.0009 0.0170 -0.0290 0.0752
9.5955 7.4714 -13.4939 -0.3720 0.8954 -0.2447
12.5219 -6.5533 0.3240 -0.7115 -0.2946 0.6379
8.8709 4.4468 7.7168 -0.8677 -0.3604 -0.3422
-9.3906 10.1600 4.0779 0.3237 0.1334 -0.9367
-12.6149 -6.7827 0.2524 0.9273 -0.1218 0.3539
-1.9962 1.0031 -0.0010 0.1127 0.0430 -0.0993
1.4068 -5.0167 -14.9321 0.4118 0.6714 0.6161
0.9996 2.0034 -0.0018 -0.0988 0.0510 -0.1384
13.1646 7.6900 -4.9305 -0.8474 0.4030 -0.3458
-2.2058 -0.1158 16.6474 -0.3210 -0.9090 -0.2658
-13.7491 -4.3784 14.3188 0.5663 -0.8227 -0.0498
12.6564 6.7415 -0.2693 -0.9288 0.1213 -0.3501
